data_4315420
loop_
_publ_author_name
'Merissa Halim'
'Robert D. Kennedy'
'Saeed I. Khan'
'Yves Rubin'

_publ_section_title
;
 Gold(I) Triphenylphosphine Complexes Incorporating Pentaarylfulleride
 Ligands
;
_journal_name_full 'Inorganic Chemistry'
_journal_page_first 3974
_journal_page_last 3976
_journal_paper_doi 10.1021/ic100428f
_journal_volume 49
_journal_year 2010
_chemical_formula_moiety 'C113 H50 Au P, 2(C6 H4 Cl2)'
_chemical_formula_sum 'C125 H58 Au Cl4 P'
_chemical_formula_weight 1929.45
_chemical_name_systematic
;

 ?

;
_space_group_IT_number 2
_symmetry_cell_setting triclinic
_symmetry_space_group_name_Hall '-P 1'
_symmetry_space_group_name_H-M 'P -1'
_atom_sites_solution_hydrogens geom
_atom_sites_solution_primary direct
_atom_sites_solution_secondary difmap
_audit_creation_method SHELXL-97
_cell_angle_alpha 89.7740(10)
_cell_angle_beta 69.3100(10)
_cell_angle_gamma 63.8850(10)
_cell_formula_units_Z 2
_cell_length_a 15.9259(14)
_cell_length_b 16.3684(14)
_cell_length_c 18.8575(16)
_cell_measurement_reflns_used 9431
_cell_measurement_temperature 100(2)
_cell_measurement_theta_max 28.13
_cell_measurement_theta_min 3.76
_cell_volume 4061.5(6)
_computing_cell_refinement 'Bruker SMART APEX2'
_computing_data_collection 'Bruker SMART APEX2'
_computing_data_reduction 'Bruker SAINT'
_computing_molecular_graphics 'Bruker SHELXTL'
_computing_publication_material 'Bruker SHELXTL'
_computing_structure_refinement 'SHELXL-97 (Sheldrick, 1997)'
_computing_structure_solution 'SHELXS-97 (Sheldrick, 1990)'
_diffrn_ambient_temperature 100(2)
_diffrn_measured_fraction_theta_full 0.985
_diffrn_measured_fraction_theta_max 0.975
_diffrn_measurement_device_type 'CCD area detector'
_diffrn_measurement_method 'phi and omega scans'
_diffrn_radiation_monochromator graphite
_diffrn_radiation_source 'fine-focus sealed tube'
_diffrn_radiation_type MoK\a
_diffrn_radiation_wavelength 0.71073
_diffrn_reflns_av_R_equivalents 0.0984
_diffrn_reflns_av_sigmaI/netI 0.1537
_diffrn_reflns_limit_h_max 21
_diffrn_reflns_limit_h_min -21
_diffrn_reflns_limit_k_max 21
_diffrn_reflns_limit_k_min -21
_diffrn_reflns_limit_l_max 25
_diffrn_reflns_limit_l_min -25
_diffrn_reflns_number 51229
_diffrn_reflns_theta_full 27.00
_diffrn_reflns_theta_max 28.34
_diffrn_reflns_theta_min 3.67
_exptl_absorpt_coefficient_mu 2.024
_exptl_absorpt_correction_T_max 0.9234
_exptl_absorpt_correction_T_min 0.7987
_exptl_absorpt_correction_type multi-scan
_exptl_absorpt_process_details 'Sadabs (Bruker)'
_exptl_crystal_colour red
_exptl_crystal_density_diffrn 1.578
_exptl_crystal_density_method 'not measured'
_exptl_crystal_description platelet
_exptl_crystal_F_000 1940
_exptl_crystal_size_max 0.13
_exptl_crystal_size_mid 0.07
_exptl_crystal_size_min 0.04
_refine_diff_density_max 1.583
_refine_diff_density_min -1.401
_refine_diff_density_rms 0.170
_refine_ls_extinction_method none
_refine_ls_goodness_of_fit_ref 0.989
_refine_ls_hydrogen_treatment constr
_refine_ls_matrix_type full
_refine_ls_number_parameters 1173
_refine_ls_number_reflns 19762
_refine_ls_number_restraints 0
_refine_ls_restrained_S_all 0.989
_refine_ls_R_factor_all 0.1164
_refine_ls_R_factor_gt 0.0616
_refine_ls_shift/su_max 0.002
_refine_ls_shift/su_mean 0.000
_refine_ls_structure_factor_coef Fsqd
_refine_ls_weighting_details 'calc w=1/[\s^2^(Fo^2^)+(0.0461P)^2^+0.0000P] where P=(Fo^2^+2Fc^2^)/3'
_refine_ls_weighting_scheme calc
_refine_ls_wR_factor_gt 0.1113
_refine_ls_wR_factor_ref 0.1316
_reflns_number_gt 12821
_reflns_number_total 19762
_reflns_threshold_expression >2sigma(I)
_cod_data_source_file ic100428f_si_002_1.cif
_cod_data_source_block yr909s
_cod_depositor_comments
;
The following automatic conversions were performed:

'_symmetry_cell_setting' value 'Triclinic' changed to 'triclinic'
according to the built-in table from CIF Core dictionary named
'cif_core.dic' version 2.4.1 from 2010-06-29.

Automatic conversion script
Id: cif_fix_values 1646 2011-03-28 12:23:43Z adriana 
;
_cod_database_code 4315420

loop_
_symmetry_equiv_pos_as_xyz
'x, y, z'
'-x, -y, -z'

loop_
_atom_site_label
_atom_site_type_symbol
_atom_site_fract_x
_atom_site_fract_y
_atom_site_fract_z
_atom_site_U_iso_or_equiv
_atom_site_adp_type
_atom_site_occupancy
_atom_site_symmetry_multiplicity
_atom_site_calc_flag
_atom_site_refinement_flags
_atom_site_disorder_assembly
_atom_site_disorder_group
Au1 Au 0.547772(18) 0.716221(18) 0.688207(14) 0.01585(7) Uani 1 1 d . . .
P1 P 0.70265(11) 0.65176(11) 0.69402(9) 0.0167(3) Uani 1 1 d . . .
C1 C 0.4037(4) 0.7756(4) 0.6761(3) 0.0152(13) Uani 1 1 d . . .
C2 C 0.3546(4) 0.7270(4) 0.7264(3) 0.0131(12) Uani 1 1 d . . .
C3 C 0.2962(4) 0.7807(4) 0.7992(3) 0.0144(12) Uani 1 1 d . . .
C4 C 0.2974(4) 0.8682(4) 0.7972(3) 0.0149(12) Uani 1 1 d . . .
C5 C 0.3576(4) 0.8673(4) 0.7228(3) 0.0126(12) Uani 1 1 d . . .
C6 C 0.3493(4) 0.9541(4) 0.6907(3) 0.0158(13) Uani 1 1 d . . .
C7 C 0.3350(4) 0.9458(4) 0.6145(3) 0.0135(12) Uani 1 1 d . . .
C8 C 0.3641(4) 0.8633(4) 0.5718(3) 0.0147(12) Uani 1 1 d . . .
C9 C 0.4202(4) 0.7667(4) 0.5901(3) 0.0163(13) Uani 1 1 d . . .
C10 C 0.3600(4) 0.7209(4) 0.5756(3) 0.0144(12) Uani 1 1 d . . .
C11 C 0.3248(4) 0.6693(4) 0.6234(3) 0.0152(12) Uani 1 1 d . . .
C12 C 0.3401(4) 0.6497(4) 0.6986(3) 0.0153(12) Uani 1 1 d . . .
C13 C 0.2303(4) 0.6671(4) 0.7518(3) 0.0149(12) Uani 1 1 d . . .
C14 C 0.1773(4) 0.7186(4) 0.8250(3) 0.0145(12) Uani 1 1 d . . .
C15 C 0.2184(4) 0.7663(4) 0.8635(3) 0.0165(13) Uani 1 1 d . . .
C16 C 0.1240(4) 0.8617(4) 0.8996(3) 0.0146(12) Uani 1 1 d . . .
C17 C 0.1266(4) 0.9448(4) 0.8976(3) 0.0139(12) Uani 1 1 d . . .
C18 C 0.2250(4) 0.9529(4) 0.8581(3) 0.0133(12) Uani 1 1 d . . .
C19 C 0.1881(4) 1.0338(4) 0.8164(3) 0.0135(12) Uani 1 1 d . . .
C20 C 0.2418(4) 1.0341(4) 0.7417(3) 0.0137(12) Uani 1 1 d . . .
C21 C 0.1904(5) 1.0811(4) 0.6932(4) 0.0197(14) Uani 1 1 d . . .
C22 C 0.2461(4) 1.0258(4) 0.6162(3) 0.0181(13) Uani 1 1 d . . .
C23 C 0.1944(4) 1.0240(4) 0.5715(3) 0.0172(13) Uani 1 1 d . . .
C24 C 0.2249(4) 0.9382(4) 0.5254(3) 0.0156(13) Uani 1 1 d . . .
C25 C 0.3078(4) 0.8593(4) 0.5282(3) 0.0149(13) Uani 1 1 d . . .
C26 C 0.3056(4) 0.7722(4) 0.5299(3) 0.0161(13) Uani 1 1 d . . .
C27 C 0.2202(4) 0.7671(4) 0.5304(3) 0.0153(12) Uani 1 1 d . . .
C28 C 0.1832(4) 0.7128(4) 0.5803(3) 0.0170(13) Uani 1 1 d . . .
C29 C 0.2339(4) 0.6674(4) 0.6268(3) 0.0187(13) Uani 1 1 d . . .
C30 C 0.1770(4) 0.6660(4) 0.7050(4) 0.0196(14) Uani 1 1 d . . .
C31 C 0.0695(4) 0.7120(4) 0.7346(3) 0.0177(13) Uani 1 1 d . . .
C32 C 0.0148(4) 0.7650(4) 0.8108(3) 0.0171(13) Uani 1 1 d . . .
C33 C 0.0683(4) 0.7705(4) 0.8542(3) 0.0169(13) Uani 1 1 d . . .
C34 C 0.0362(4) 0.8574(4) 0.9004(3) 0.0154(13) Uani 1 1 d . . .
C35 C -0.0495(4) 0.9369(4) 0.9012(3) 0.0183(13) Uani 1 1 d . . .
C36 C -0.0468(4) 1.0231(4) 0.8994(3) 0.0157(13) Uani 1 1 d . . .
C37 C 0.0420(4) 1.0250(4) 0.8961(3) 0.0144(12) Uani 1 1 d . . .
C38 C 0.0783(4) 1.0802(4) 0.8457(3) 0.0173(13) Uani 1 1 d . . .
C39 C 0.0267(4) 1.1305(4) 0.8012(3) 0.0183(13) Uani 1 1 d . . .
C40 C 0.0825(4) 1.1298(4) 0.7231(3) 0.0175(13) Uani 1 1 d . . .
C41 C 0.0294(4) 1.1252(4) 0.6763(4) 0.0189(13) Uani 1 1 d . . .
C42 C 0.0834(4) 1.0735(4) 0.6013(4) 0.0192(14) Uani 1 1 d . . .
C43 C 0.0477(4) 1.0185(4) 0.5746(3) 0.0167(13) Uani 1 1 d . . .
C44 C 0.1360(4) 0.9331(4) 0.5271(3) 0.0181(13) Uani 1 1 d . . .
C45 C 0.1338(4) 0.8494(4) 0.5283(3) 0.0190(13) Uani 1 1 d . . .
C46 C 0.0421(4) 0.8460(4) 0.5786(3) 0.0185(13) Uani 1 1 d . . .
C47 C 0.0731(4) 0.7607(4) 0.6100(3) 0.0178(13) Uani 1 1 d . . .
C48 C 0.0176(4) 0.7610(4) 0.6860(3) 0.0185(13) Uani 1 1 d . . .
C49 C -0.0705(4) 0.8446(4) 0.7334(3) 0.0186(13) Uani 1 1 d . . .
C50 C -0.0730(4) 0.8482(4) 0.8119(4) 0.0202(14) Uani 1 1 d . . .
C51 C -0.1041(4) 0.9314(4) 0.8556(3) 0.0173(13) Uani 1 1 d . . .
C52 C -0.1354(4) 1.0165(4) 0.8248(3) 0.0207(14) Uani 1 1 d . . .
C53 C -0.0999(4) 1.0730(4) 0.8527(3) 0.0192(14) Uani 1 1 d . . .
C54 C -0.0645(4) 1.1254(4) 0.8036(3) 0.0186(13) Uani 1 1 d . . .
C55 C -0.0624(4) 1.1221(4) 0.7261(3) 0.0201(14) Uani 1 1 d . . .
C56 C -0.0967(4) 1.0686(4) 0.7000(4) 0.0196(10) Uani 1 1 d . . .
C57 C -0.0405(4) 1.0153(4) 0.6228(4) 0.0196(10) Uani 1 1 d . . .
C58 C -0.0427(4) 0.9267(4) 0.6248(4) 0.0190(14) Uani 1 1 d . . .
C59 C -0.1010(4) 0.9273(5) 0.7037(3) 0.0203(14) Uani 1 1 d . . .
C60 C -0.1335(4) 1.0140(4) 0.7501(4) 0.0208(14) Uani 1 1 d . . .
C61 C 0.7909(4) 0.6801(4) 0.6217(3) 0.0166(13) Uani 1 1 d . . .
C62 C 0.7545(5) 0.7679(4) 0.6024(4) 0.0247(15) Uani 1 1 d . . .
H62 H 0.6842 0.8106 0.6260 0.030 Uiso 1 1 calc R . .
C63 C 0.8202(5) 0.7935(5) 0.5490(4) 0.0310(17) Uani 1 1 d . . .
H63 H 0.7950 0.8536 0.5366 0.037 Uiso 1 1 calc R . .
C64 C 0.9217(5) 0.7316(5) 0.5142(4) 0.0312(17) Uani 1 1 d . . .
H64 H 0.9661 0.7490 0.4766 0.037 Uiso 1 1 calc R . .
C65 C 0.9602(5) 0.6454(5) 0.5327(4) 0.0310(17) Uani 1 1 d . . .
H65 H 1.0308 0.6037 0.5089 0.037 Uiso 1 1 calc R . .
C66 C 0.8952(4) 0.6191(5) 0.5866(4) 0.0245(15) Uani 1 1 d . . .
H66 H 0.9218 0.5595 0.5997 0.029 Uiso 1 1 calc R . .
C67 C 0.7006(4) 0.6865(4) 0.7852(3) 0.0183(13) Uani 1 1 d . . .
C68 C 0.6232(5) 0.6903(5) 0.8525(4) 0.0314(17) Uani 1 1 d . . .
H68 H 0.5724 0.6774 0.8482 0.038 Uiso 1 1 calc R . .
C69 C 0.6186(5) 0.7122(5) 0.9250(4) 0.0335(17) Uani 1 1 d . . .
H69 H 0.5654 0.7148 0.9700 0.040 Uiso 1 1 calc R . .
C70 C 0.6932(5) 0.7303(5) 0.9304(4) 0.0250(15) Uani 1 1 d . . .
H70 H 0.6924 0.7433 0.9798 0.030 Uiso 1 1 calc R . .
C71 C 0.7683(5) 0.7300(5) 0.8662(4) 0.0320(17) Uani 1 1 d . . .
H71 H 0.8169 0.7454 0.8716 0.038 Uiso 1 1 calc R . .
C72 C 0.7740(5) 0.7072(5) 0.7931(4) 0.0256(15) Uani 1 1 d . . .
H72 H 0.8273 0.7056 0.7487 0.031 Uiso 1 1 calc R . .
C73 C 0.7608(4) 0.5276(4) 0.6783(3) 0.0173(13) Uani 1 1 d . . .
C74 C 0.7422(5) 0.4822(4) 0.6280(4) 0.0212(14) Uani 1 1 d . . .
H74 H 0.6990 0.5180 0.6032 0.025 Uiso 1 1 calc R . .
C75 C 0.7844(5) 0.3872(4) 0.6128(4) 0.0247(15) Uani 1 1 d . . .
H75 H 0.7710 0.3582 0.5776 0.030 Uiso 1 1 calc R . .
C76 C 0.8463(4) 0.3344(4) 0.6489(4) 0.0225(14) Uani 1 1 d . . .
H76 H 0.8750 0.2689 0.6390 0.027 Uiso 1 1 calc R . .
C77 C 0.8666(5) 0.3763(5) 0.6996(4) 0.0288(16) Uani 1 1 d . . .
H77 H 0.9100 0.3397 0.7239 0.035 Uiso 1 1 calc R . .
C78 C 0.8234(5) 0.4726(5) 0.7152(4) 0.0272(15) Uani 1 1 d . . .
H78 H 0.8363 0.5013 0.7509 0.033 Uiso 1 1 calc R . .
C1A C 0.5326(4) 0.7152(4) 0.5340(3) 0.0204(10) Uani 1 1 d . . .
C2A C 0.5856(4) 0.7642(5) 0.5033(3) 0.0204(10) Uani 1 1 d . . .
H2A H 0.5509 0.8299 0.5134 0.025 Uiso 1 1 calc R . .
C3A C 0.6901(5) 0.7171(5) 0.4577(4) 0.0309(17) Uani 1 1 d . . .
H3A H 0.7256 0.7514 0.4381 0.037 Uiso 1 1 calc R . .
C4A C 0.7424(5) 0.6209(5) 0.4405(4) 0.0273(16) Uani 1 1 d . . .
C5A C 0.6885(5) 0.5740(5) 0.4691(3) 0.0250(15) Uani 1 1 d . . .
H5A H 0.7227 0.5083 0.4571 0.030 Uiso 1 1 calc R . .
C6A C 0.5844(4) 0.6197(4) 0.5154(3) 0.0200(14) Uani 1 1 d . . .
H6A H 0.5492 0.5849 0.5342 0.024 Uiso 1 1 calc R . .
C7A C 0.8563(4) 0.5689(5) 0.3931(4) 0.0368(19) Uani 1 1 d . . .
H7A1 H 0.8913 0.5356 0.4258 0.055 Uiso 1 1 calc R . .
H7A2 H 0.8808 0.6130 0.3726 0.055 Uiso 1 1 calc R . .
H7A3 H 0.8703 0.5247 0.3503 0.055 Uiso 1 1 calc R . .
C1B C 0.4209(4) 0.5506(4) 0.6920(3) 0.0177(13) Uani 1 1 d . . .
C2B C 0.4361(4) 0.4770(4) 0.6438(3) 0.0202(14) Uani 1 1 d . . .
H2B H 0.3989 0.4891 0.6118 0.024 Uiso 1 1 calc R . .
C3B C 0.5035(5) 0.3872(4) 0.6410(4) 0.0281(16) Uani 1 1 d . . .
H3B H 0.5116 0.3387 0.6075 0.034 Uiso 1 1 calc R . .
C4B C 0.5603(5) 0.3659(5) 0.6866(4) 0.0271(16) Uani 1 1 d . . .
C5B C 0.5459(5) 0.4380(4) 0.7343(4) 0.0265(15) Uani 1 1 d . . .
H5B H 0.5833 0.4256 0.7662 0.032 Uiso 1 1 calc R . .
C6B C 0.4773(5) 0.5294(5) 0.7370(4) 0.0239(15) Uani 1 1 d . . .
H6B H 0.4694 0.5779 0.7704 0.029 Uiso 1 1 calc R . .
C7B C 0.6329(5) 0.2668(4) 0.6840(4) 0.0325(17) Uani 1 1 d . . .
H7B1 H 0.6957 0.2463 0.6379 0.049 Uiso 1 1 calc R . .
H7B2 H 0.6015 0.2275 0.6822 0.049 Uiso 1 1 calc R . .
H7B3 H 0.6485 0.2624 0.7301 0.049 Uiso 1 1 calc R . .
C1C C 0.2543(4) 0.7153(4) 0.9251(3) 0.0161(13) Uani 1 1 d . . .
C2C C 0.3531(4) 0.6817(4) 0.9191(3) 0.0195(13) Uani 1 1 d . . .
H2C H 0.4020 0.6860 0.8746 0.023 Uiso 1 1 calc R . .
C3C C 0.3822(4) 0.6416(4) 0.9773(3) 0.0216(14) Uani 1 1 d . . .
H3C H 0.4501 0.6209 0.9724 0.026 Uiso 1 1 calc R . .
C4C C 0.3143(5) 0.6311(4) 1.0422(3) 0.0215(14) Uani 1 1 d . . .
C5C C 0.2146(4) 0.6646(4) 1.0476(3) 0.0205(14) Uani 1 1 d . . .
H5C H 0.1661 0.6593 1.0918 0.025 Uiso 1 1 calc R . .
C6C C 0.1843(5) 0.7056(4) 0.9904(3) 0.0206(14) Uani 1 1 d . . .
H6C H 0.1161 0.7271 0.9954 0.025 Uiso 1 1 calc R . .
C7C C 0.3441(6) 0.5883(6) 1.1058(4) 0.041(2) Uani 1 1 d . . .
H7C1 H 0.4167 0.5672 1.0918 0.061 Uiso 1 1 calc R . .
H7C2 H 0.3303 0.5355 1.1136 0.061 Uiso 1 1 calc R . .
H7C3 H 0.3047 0.6343 1.1535 0.061 Uiso 1 1 calc R . .
C1D C 0.2674(4) 0.9701(4) 0.9145(3) 0.0131(12) Uani 1 1 d . . .
C2D C 0.2882(4) 0.9098(4) 0.9655(4) 0.0233(15) Uani 1 1 d . . .
H2D H 0.2733 0.8596 0.9659 0.028 Uiso 1 1 calc R . .
C3D C 0.3303(4) 0.9207(4) 1.0159(4) 0.0225(14) Uani 1 1 d . . .
H3D H 0.3459 0.8769 1.0486 0.027 Uiso 1 1 calc R . .
C4D C 0.3495(4) 0.9950(5) 1.0186(4) 0.0219(14) Uani 1 1 d . . .
C5D C 0.3294(5) 1.0560(4) 0.9680(4) 0.0248(15) Uani 1 1 d . . .
H5D H 0.3431 1.1068 0.9686 0.030 Uiso 1 1 calc R . .
C6D C 0.2898(5) 1.0436(4) 0.9169(4) 0.0219(14) Uani 1 1 d . . .
H6D H 0.2775 1.0859 0.8826 0.026 Uiso 1 1 calc R . .
C7D C 0.3874(5) 1.0113(5) 1.0781(4) 0.0332(17) Uani 1 1 d . . .
H7D1 H 0.3344 1.0267 1.1299 0.050 Uiso 1 1 calc R . .
H7D2 H 0.4036 1.0625 1.0685 0.050 Uiso 1 1 calc R . .
H7D3 H 0.4484 0.9551 1.0743 0.050 Uiso 1 1 calc R . .
C1E C 0.4362(4) 0.9753(4) 0.6835(3) 0.0146(12) Uani 1 1 d . . .
C2E C 0.4784(4) 0.9542(4) 0.7395(4) 0.0197(13) Uani 1 1 d . . .
H2E H 0.4535 0.9264 0.7806 0.024 Uiso 1 1 calc R . .
C3E C 0.5562(4) 0.9739(4) 0.7349(3) 0.0187(13) Uani 1 1 d . . .
H3E H 0.5828 0.9604 0.7737 0.022 Uiso 1 1 calc R . .
C4E C 0.5961(4) 1.0125(4) 0.6753(3) 0.0189(13) Uani 1 1 d . . .
C5E C 0.5539(5) 1.0331(4) 0.6199(4) 0.0243(15) Uani 1 1 d . . .
H5E H 0.5800 1.0596 0.5783 0.029 Uiso 1 1 calc R . .
C6E C 0.4743(4) 1.0157(4) 0.6245(3) 0.0186(13) Uani 1 1 d . . .
H6E H 0.4459 1.0316 0.5868 0.022 Uiso 1 1 calc R . .
C7E C 0.6846(5) 1.0278(5) 0.6706(4) 0.0255(15) Uani 1 1 d . . .
H7E1 H 0.6699 1.0596 0.7207 0.038 Uiso 1 1 calc R . .
H7E2 H 0.6953 1.0658 0.6314 0.038 Uiso 1 1 calc R . .
H7E3 H 0.7460 0.9680 0.6565 0.038 Uiso 1 1 calc R . .
Cl1 Cl 0.51975(16) 0.78963(15) 0.13456(11) 0.0538(6) Uani 1 1 d . . .
Cl2 Cl 0.62235(19) 0.57091(17) 0.08421(12) 0.0596(6) Uani 1 1 d . . .
C1S C 0.6032(5) 0.7150(5) 0.1719(4) 0.0346(18) Uani 1 1 d . . .
C2S C 0.6454(5) 0.6200(5) 0.1512(4) 0.0346(18) Uani 1 1 d . . .
C3S C 0.7113(6) 0.5623(6) 0.1836(5) 0.045(2) Uani 1 1 d . . .
H3S H 0.7424 0.4971 0.1685 0.055 Uiso 1 1 calc R . .
C4S C 0.7316(6) 0.5991(7) 0.2373(5) 0.053(2) Uani 1 1 d . . .
H4S H 0.7757 0.5593 0.2597 0.063 Uiso 1 1 calc R . .
C5S C 0.6880(7) 0.6935(8) 0.2583(5) 0.060(3) Uani 1 1 d . . .
H5S H 0.7022 0.7187 0.2952 0.072 Uiso 1 1 calc R . .
C6S C 0.6231(6) 0.7525(6) 0.2258(4) 0.043(2) Uani 1 1 d . . .
H6S H 0.5929 0.8177 0.2404 0.051 Uiso 1 1 calc R . .
Cl3 Cl 0.05276(17) 0.34234(15) 0.78841(12) 0.0492(5) Uani 1 1 d . . .
Cl4 Cl -0.13028(16) 0.51906(14) 0.90725(14) 0.0551(6) Uani 1 1 d . . .
C7S C 0.0343(5) 0.3540(5) 0.8835(4) 0.0296(16) Uani 1 1 d . . .
C8S C -0.0457(5) 0.4311(5) 0.9359(4) 0.0332(17) Uani 1 1 d . . .
C9S C -0.0603(6) 0.4401(5) 1.0126(4) 0.0390(19) Uani 1 1 d . . .
H9S H -0.1158 0.4936 1.0481 0.047 Uiso 1 1 calc R . .
C10S C 0.0061(7) 0.3707(6) 1.0377(5) 0.044(2) Uani 1 1 d . . .
H10S H -0.0035 0.3768 1.0905 0.052 Uiso 1 1 calc R . .
C11S C 0.0870(6) 0.2922(6) 0.9853(5) 0.0405(19) Uani 1 1 d . . .
H11S H 0.1328 0.2445 1.0022 0.049 Uiso 1 1 calc R . .
C12S C 0.1005(6) 0.2838(5) 0.9087(5) 0.0373(18) Uani 1 1 d . . .
H12S H 0.1551 0.2299 0.8731 0.045 Uiso 1 1 calc R . .

loop_
_atom_site_aniso_label
_atom_site_aniso_U_11
_atom_site_aniso_U_22
_atom_site_aniso_U_33
_atom_site_aniso_U_23
_atom_site_aniso_U_13
_atom_site_aniso_U_12
Au1 0.01519(11) 0.01801(13) 0.01435(12) 0.00421(9) -0.00733(8) -0.00662(9)
P1 0.0161(8) 0.0188(9) 0.0161(8) 0.0054(7) -0.0083(6) -0.0075(7)
C1 0.014(3) 0.020(3) 0.013(3) 0.006(3) -0.005(2) -0.009(3)
C2 0.016(3) 0.012(3) 0.014(3) 0.005(2) -0.010(2) -0.006(2)
C3 0.011(3) 0.018(3) 0.014(3) 0.002(2) -0.007(2) -0.006(2)
C4 0.015(3) 0.020(3) 0.011(3) 0.002(2) -0.008(2) -0.007(2)
C5 0.016(3) 0.014(3) 0.016(3) 0.005(2) -0.011(2) -0.009(2)
C6 0.015(3) 0.021(3) 0.014(3) 0.005(3) -0.006(2) -0.010(3)
C7 0.013(3) 0.019(3) 0.010(3) 0.005(2) -0.005(2) -0.009(2)
C8 0.011(3) 0.024(3) 0.009(3) 0.003(2) -0.003(2) -0.008(2)
C9 0.011(3) 0.022(3) 0.013(3) 0.000(3) -0.001(2) -0.008(3)
C10 0.015(3) 0.014(3) 0.010(3) -0.005(2) -0.003(2) -0.005(2)
C11 0.016(3) 0.013(3) 0.015(3) -0.002(2) -0.004(2) -0.006(2)
C12 0.017(3) 0.019(3) 0.010(3) 0.001(2) -0.004(2) -0.010(3)
C13 0.015(3) 0.014(3) 0.020(3) 0.007(3) -0.009(2) -0.009(2)
C14 0.022(3) 0.017(3) 0.010(3) 0.001(2) -0.009(2) -0.011(3)
C15 0.012(3) 0.023(3) 0.012(3) 0.002(3) -0.003(2) -0.007(2)
C16 0.016(3) 0.024(3) 0.011(3) 0.008(3) -0.009(2) -0.012(3)
C17 0.010(3) 0.023(3) 0.004(3) -0.003(2) -0.002(2) -0.004(2)
C18 0.014(3) 0.016(3) 0.011(3) 0.000(2) -0.006(2) -0.006(2)
C19 0.020(3) 0.013(3) 0.012(3) 0.002(2) -0.009(2) -0.011(2)
C20 0.016(3) 0.009(3) 0.015(3) 0.000(2) -0.004(2) -0.007(2)
C21 0.023(3) 0.015(3) 0.028(4) 0.008(3) -0.013(3) -0.012(3)
C22 0.017(3) 0.019(3) 0.019(3) 0.007(3) -0.004(2) -0.011(3)
C23 0.019(3) 0.017(3) 0.018(3) 0.012(3) -0.007(2) -0.011(3)
C24 0.015(3) 0.027(4) 0.007(3) 0.008(3) -0.008(2) -0.008(3)
C25 0.013(3) 0.023(3) 0.004(3) 0.000(2) -0.002(2) -0.005(2)
C26 0.020(3) 0.021(3) 0.007(3) 0.001(2) -0.005(2) -0.010(3)
C27 0.023(3) 0.019(3) 0.006(3) -0.001(2) -0.007(2) -0.011(3)
C28 0.024(3) 0.018(3) 0.010(3) -0.005(2) -0.007(2) -0.010(3)
C29 0.022(3) 0.020(3) 0.013(3) 0.003(3) -0.004(2) -0.010(3)
C30 0.020(3) 0.017(3) 0.026(4) 0.006(3) -0.010(3) -0.012(3)
C31 0.025(3) 0.019(3) 0.020(3) 0.007(3) -0.013(3) -0.016(3)
C32 0.019(3) 0.022(3) 0.022(3) 0.015(3) -0.011(3) -0.016(3)
C33 0.015(3) 0.027(4) 0.014(3) 0.008(3) -0.005(2) -0.014(3)
C34 0.015(3) 0.020(3) 0.011(3) 0.006(3) -0.005(2) -0.009(3)
C35 0.013(3) 0.028(4) 0.011(3) 0.006(3) -0.002(2) -0.008(3)
C36 0.013(3) 0.017(3) 0.013(3) -0.001(2) -0.005(2) -0.005(2)
C37 0.016(3) 0.016(3) 0.011(3) -0.005(2) -0.002(2) -0.009(2)
C38 0.018(3) 0.015(3) 0.018(3) -0.001(3) -0.006(2) -0.007(3)
C39 0.015(3) 0.012(3) 0.021(3) -0.003(3) -0.003(2) -0.004(2)
C40 0.023(3) 0.014(3) 0.017(3) 0.006(3) -0.011(3) -0.008(3)
C41 0.017(3) 0.016(3) 0.025(4) 0.010(3) -0.012(3) -0.007(3)
C42 0.021(3) 0.014(3) 0.025(4) 0.013(3) -0.013(3) -0.007(3)
C43 0.019(3) 0.022(3) 0.015(3) 0.009(3) -0.014(2) -0.010(3)
C44 0.023(3) 0.027(4) 0.014(3) 0.007(3) -0.014(3) -0.014(3)
C45 0.023(3) 0.027(4) 0.010(3) 0.002(3) -0.010(2) -0.011(3)
C46 0.021(3) 0.031(4) 0.014(3) 0.005(3) -0.011(3) -0.018(3)
C47 0.024(3) 0.020(3) 0.017(3) 0.002(3) -0.013(3) -0.013(3)
C48 0.021(3) 0.027(4) 0.017(3) 0.003(3) -0.013(3) -0.015(3)
C49 0.015(3) 0.029(4) 0.019(3) 0.003(3) -0.010(2) -0.014(3)
C50 0.017(3) 0.022(4) 0.022(3) 0.005(3) -0.007(3) -0.010(3)
C51 0.012(3) 0.026(4) 0.014(3) 0.009(3) -0.004(2) -0.009(3)
C52 0.012(3) 0.028(4) 0.019(3) 0.001(3) -0.004(2) -0.009(3)
C53 0.009(3) 0.021(3) 0.018(3) 0.003(3) -0.004(2) 0.000(2)
C54 0.014(3) 0.014(3) 0.022(3) 0.005(3) -0.007(2) -0.002(2)
C55 0.015(3) 0.022(4) 0.018(3) 0.009(3) -0.007(2) -0.005(3)
C56 0.016(2) 0.023(3) 0.024(2) 0.011(2) -0.0141(18) -0.0082(19)
C57 0.016(2) 0.023(3) 0.024(2) 0.011(2) -0.0141(18) -0.0082(19)
C58 0.016(3) 0.026(4) 0.022(3) 0.008(3) -0.015(3) -0.011(3)
C59 0.013(3) 0.034(4) 0.019(3) 0.006(3) -0.010(2) -0.012(3)
C60 0.015(3) 0.030(4) 0.022(3) 0.011(3) -0.011(3) -0.012(3)
C61 0.021(3) 0.016(3) 0.016(3) 0.004(3) -0.009(2) -0.009(3)
C62 0.022(3) 0.022(4) 0.026(4) 0.003(3) -0.009(3) -0.007(3)
C63 0.037(4) 0.029(4) 0.024(4) 0.015(3) -0.007(3) -0.017(3)
C64 0.031(4) 0.038(5) 0.022(4) 0.008(3) -0.005(3) -0.020(3)
C65 0.025(3) 0.026(4) 0.034(4) 0.006(3) -0.007(3) -0.010(3)
C66 0.018(3) 0.029(4) 0.023(4) 0.006(3) -0.007(3) -0.008(3)
C67 0.019(3) 0.017(3) 0.020(3) 0.006(3) -0.009(3) -0.008(3)
C68 0.024(3) 0.058(5) 0.020(4) 0.000(3) -0.010(3) -0.024(4)
C69 0.028(4) 0.049(5) 0.016(4) 0.001(3) -0.005(3) -0.015(3)
C70 0.037(4) 0.028(4) 0.020(4) 0.010(3) -0.019(3) -0.018(3)
C71 0.045(4) 0.045(5) 0.027(4) 0.008(3) -0.020(3) -0.034(4)
C72 0.025(3) 0.035(4) 0.023(4) 0.006(3) -0.011(3) -0.017(3)
C73 0.017(3) 0.017(3) 0.015(3) 0.005(3) -0.005(2) -0.006(3)
C74 0.025(3) 0.012(3) 0.024(4) 0.005(3) -0.012(3) -0.004(3)
C75 0.031(4) 0.020(4) 0.026(4) 0.002(3) -0.016(3) -0.010(3)
C76 0.018(3) 0.018(3) 0.025(4) 0.004(3) -0.006(3) -0.006(3)
C77 0.035(4) 0.023(4) 0.032(4) 0.013(3) -0.018(3) -0.013(3)
C78 0.029(4) 0.028(4) 0.029(4) 0.004(3) -0.016(3) -0.013(3)
C1A 0.018(2) 0.026(3) 0.016(2) 0.0060(19) -0.0082(18) -0.0084(19)
C2A 0.018(2) 0.026(3) 0.016(2) 0.0060(19) -0.0082(18) -0.0084(19)
C3A 0.021(3) 0.042(5) 0.027(4) 0.008(3) -0.005(3) -0.016(3)
C4A 0.019(3) 0.039(5) 0.013(3) 0.003(3) -0.003(3) -0.007(3)
C5A 0.024(3) 0.024(4) 0.018(3) -0.001(3) -0.011(3) -0.002(3)
C6A 0.020(3) 0.021(4) 0.018(3) 0.004(3) -0.007(3) -0.009(3)
C7A 0.015(3) 0.053(5) 0.027(4) 0.003(4) -0.005(3) -0.006(3)
C1B 0.021(3) 0.017(3) 0.013(3) 0.003(3) -0.003(2) -0.009(3)
C2B 0.026(3) 0.017(3) 0.017(3) -0.001(3) -0.013(3) -0.007(3)
C3B 0.033(4) 0.015(4) 0.026(4) -0.002(3) -0.007(3) -0.007(3)
C4B 0.024(3) 0.030(4) 0.017(3) 0.003(3) -0.005(3) -0.006(3)
C5B 0.027(3) 0.021(4) 0.030(4) 0.014(3) -0.017(3) -0.006(3)
C6B 0.027(3) 0.023(4) 0.021(4) -0.001(3) -0.010(3) -0.011(3)
C7B 0.043(4) 0.019(4) 0.025(4) 0.004(3) -0.006(3) -0.012(3)
C1C 0.027(3) 0.010(3) 0.014(3) 0.004(2) -0.013(3) -0.008(3)
C2C 0.017(3) 0.026(4) 0.017(3) 0.003(3) -0.008(2) -0.010(3)
C3C 0.016(3) 0.024(4) 0.023(3) 0.009(3) -0.012(3) -0.004(3)
C4C 0.031(3) 0.022(4) 0.013(3) 0.009(3) -0.014(3) -0.010(3)
C5C 0.021(3) 0.025(4) 0.018(3) 0.009(3) -0.008(3) -0.014(3)
C6C 0.023(3) 0.023(4) 0.022(3) 0.008(3) -0.011(3) -0.014(3)
C7C 0.044(4) 0.051(5) 0.029(4) 0.024(4) -0.019(4) -0.020(4)
C1D 0.008(3) 0.014(3) 0.009(3) -0.003(2) -0.003(2) 0.000(2)
C2D 0.017(3) 0.012(3) 0.029(4) -0.004(3) -0.006(3) 0.001(3)
C3D 0.023(3) 0.023(4) 0.020(3) 0.005(3) -0.013(3) -0.006(3)
C4D 0.017(3) 0.028(4) 0.019(3) -0.003(3) -0.005(3) -0.011(3)
C5D 0.039(4) 0.016(4) 0.031(4) 0.004(3) -0.024(3) -0.014(3)
C6D 0.034(4) 0.017(3) 0.020(3) 0.010(3) -0.015(3) -0.012(3)
C7D 0.041(4) 0.050(5) 0.029(4) 0.013(4) -0.026(3) -0.028(4)
C1E 0.016(3) 0.011(3) 0.019(3) 0.004(2) -0.010(2) -0.007(2)
C2E 0.024(3) 0.021(4) 0.020(3) 0.006(3) -0.013(3) -0.012(3)
C3E 0.021(3) 0.021(4) 0.021(3) 0.005(3) -0.013(3) -0.013(3)
C4E 0.025(3) 0.015(3) 0.017(3) 0.003(3) -0.011(3) -0.008(3)
C5E 0.026(3) 0.028(4) 0.022(4) 0.007(3) -0.006(3) -0.017(3)
C6E 0.021(3) 0.022(4) 0.018(3) 0.004(3) -0.013(3) -0.010(3)
C7E 0.024(3) 0.035(4) 0.026(4) 0.008(3) -0.013(3) -0.019(3)
Cl1 0.0483(12) 0.0528(14) 0.0307(11) 0.0140(10) -0.0108(9) -0.0028(10)
Cl2 0.0835(17) 0.0683(16) 0.0346(12) -0.0010(11) -0.0096(11) -0.0521(14)
C1S 0.030(4) 0.037(5) 0.025(4) 0.008(3) -0.001(3) -0.013(3)
C2S 0.038(4) 0.030(4) 0.028(4) 0.007(3) -0.005(3) -0.016(4)
C3S 0.042(5) 0.034(5) 0.036(5) 0.012(4) 0.001(4) -0.011(4)
C4S 0.041(5) 0.080(7) 0.034(5) 0.026(5) -0.018(4) -0.023(5)
C5S 0.053(6) 0.086(8) 0.043(6) 0.006(5) -0.015(5) -0.036(6)
C6S 0.050(5) 0.034(5) 0.031(4) -0.002(4) -0.005(4) -0.018(4)
Cl3 0.0670(14) 0.0541(14) 0.0446(12) 0.0108(10) -0.0304(11) -0.0367(12)
Cl4 0.0480(12) 0.0359(12) 0.0844(17) 0.0215(12) -0.0369(12) -0.0137(10)
C7S 0.036(4) 0.031(4) 0.035(4) 0.012(3) -0.019(3) -0.023(3)
C8S 0.032(4) 0.028(4) 0.042(5) 0.012(4) -0.012(3) -0.018(3)
C9S 0.040(4) 0.029(4) 0.037(5) 0.004(4) -0.001(4) -0.018(4)
C10S 0.069(6) 0.057(6) 0.031(5) 0.021(4) -0.024(4) -0.048(5)
C11S 0.045(5) 0.035(5) 0.052(5) 0.013(4) -0.028(4) -0.021(4)
C12S 0.038(4) 0.021(4) 0.053(5) 0.004(4) -0.023(4) -0.009(3)

loop_
_atom_type_symbol
_atom_type_description
_atom_type_scat_dispersion_real
_atom_type_scat_dispersion_imag
_atom_type_scat_source
C C 0.0033 0.0016 'International Tables Vol C Tables 4.2.6.8 and 6.1.1.4'
H H 0.0000 0.0000 'International Tables Vol C Tables 4.2.6.8 and 6.1.1.4'
P P 0.1023 0.0942 'International Tables Vol C Tables 4.2.6.8 and 6.1.1.4'
Au Au -2.0133 8.8022 'International Tables Vol C Tables 4.2.6.8 and 6.1.1.4'
Cl Cl 0.1484 0.1585 'International Tables Vol C Tables 4.2.6.8 and 6.1.1.4'

loop_
_geom_angle_atom_site_label_1
_geom_angle_atom_site_label_2
_geom_angle_atom_site_label_3
_geom_angle
_geom_angle_site_symmetry_1
_geom_angle_site_symmetry_3
_geom_angle_publ_flag
C1 Au1 P1 176.97(16) . . ?
C73 P1 C67 105.9(3) . . ?
C73 P1 C61 105.9(3) . . ?
C67 P1 C61 106.3(3) . . ?
C73 P1 Au1 112.2(2) . . ?
C67 P1 Au1 113.7(2) . . ?
C61 P1 Au1 112.31(19) . . ?
C5 C1 C2 104.2(5) . . ?
C5 C1 C9 119.8(5) . . ?
C2 C1 C9 119.9(5) . . ?
C5 C1 Au1 98.3(4) . . ?
C2 C1 Au1 100.4(4) . . ?
C9 C1 Au1 110.6(3) . . ?
C3 C2 C1 109.1(5) . . ?
C3 C2 C12 123.0(5) . . ?
C1 C2 C12 124.9(5) . . ?
C2 C3 C4 108.7(5) . . ?
C2 C3 C15 126.4(5) . . ?
C4 C3 C15 122.4(5) . . ?
C5 C4 C3 108.2(5) . . ?
C5 C4 C18 125.0(5) . . ?
C3 C4 C18 124.9(5) . . ?
C4 C5 C1 109.2(5) . . ?
C4 C5 C6 123.4(5) . . ?
C1 C5 C6 124.8(5) . . ?
C5 C6 C1E 114.1(5) . . ?
C5 C6 C7 107.0(5) . . ?
C1E C6 C7 114.4(5) . . ?
C5 C6 C20 106.8(4) . . ?
C1E C6 C20 113.5(5) . . ?
C7 C6 C20 99.9(4) . . ?
C8 C7 C22 118.5(5) . . ?
C8 C7 C6 123.7(5) . . ?
C22 C7 C6 110.0(5) . . ?
C7 C8 C25 119.9(5) . . ?
C7 C8 C9 125.2(5) . . ?
C25 C8 C9 109.8(5) . . ?
C10 C9 C1A 110.7(5) . . ?
C10 C9 C1 109.7(4) . . ?
C1A C9 C1 114.3(5) . . ?
C10 C9 C8 99.7(4) . . ?
C1A C9 C8 111.7(5) . . ?
C1 C9 C8 109.7(5) . . ?
C11 C10 C26 119.6(5) . . ?
C11 C10 C9 124.9(5) . . ?
C26 C10 C9 109.7(5) . . ?
C10 C11 C29 119.3(5) . . ?
C10 C11 C12 124.4(5) . . ?
C29 C11 C12 110.4(5) . . ?
C2 C12 C11 106.7(5) . . ?
C2 C12 C1B 116.8(5) . . ?
C11 C12 C1B 113.2(5) . . ?
C2 C12 C13 107.1(5) . . ?
C11 C12 C13 99.4(4) . . ?
C1B C12 C13 111.9(5) . . ?
C14 C13 C30 119.9(5) . . ?
C14 C13 C12 123.8(5) . . ?
C30 C13 C12 109.3(5) . . ?
C13 C14 C33 119.7(5) . . ?
C13 C14 C15 123.7(5) . . ?
C33 C14 C15 109.5(5) . . ?
C3 C15 C14 106.2(5) . . ?
C3 C15 C16 107.3(5) . . ?
C14 C15 C16 100.8(4) . . ?
C3 C15 C1C 116.0(5) . . ?
C14 C15 C1C 113.1(5) . . ?
C16 C15 C1C 112.1(5) . . ?
C17 C16 C34 119.7(5) . . ?
C17 C16 C15 124.4(5) . . ?
C34 C16 C15 109.6(5) . . ?
C16 C17 C37 119.6(5) . . ?
C16 C17 C18 123.6(5) . . ?
C37 C17 C18 110.2(5) . . ?
C4 C18 C1D 114.5(4) . . ?
C4 C18 C19 106.8(5) . . ?
C1D C18 C19 113.6(5) . . ?
C4 C18 C17 106.4(5) . . ?
C1D C18 C17 113.6(4) . . ?
C19 C18 C17 100.6(4) . . ?
C20 C19 C38 118.8(5) . . ?
C20 C19 C18 123.5(5) . . ?
C38 C19 C18 109.9(5) . . ?
C19 C20 C21 120.9(5) . . ?
C19 C20 C6 123.8(5) . . ?
C21 C20 C6 109.5(5) . . ?
C40 C21 C20 120.1(5) . . ?
C40 C21 C22 119.6(5) . . ?
C20 C21 C22 108.5(5) . . ?
C23 C22 C7 122.1(6) . . ?
C23 C22 C21 119.9(5) . . ?
C7 C22 C21 109.2(5) . . ?
C22 C23 C24 119.9(5) . . ?
C22 C23 C42 121.3(5) . . ?
C24 C23 C42 106.2(5) . . ?
C25 C24 C23 117.3(5) . . ?
C25 C24 C44 120.1(6) . . ?
C23 C24 C44 109.6(5) . . ?
C24 C25 C8 122.1(5) . . ?
C24 C25 C26 119.7(5) . . ?
C8 C25 C26 108.8(5) . . ?
C27 C26 C10 121.2(5) . . ?
C27 C26 C25 120.1(5) . . ?
C10 C26 C25 108.3(5) . . ?
C26 C27 C28 119.2(5) . . ?
C26 C27 C45 120.0(5) . . ?
C28 C27 C45 108.9(5) . . ?
C29 C28 C27 118.7(5) . . ?
C29 C28 C47 120.9(5) . . ?
C27 C28 C47 108.0(5) . . ?
C28 C29 C30 120.0(5) . . ?
C28 C29 C11 121.8(5) . . ?
C30 C29 C11 108.6(5) . . ?
C31 C30 C13 121.0(5) . . ?
C31 C30 C29 119.7(5) . . ?
C13 C30 C29 109.2(5) . . ?
C30 C31 C32 118.7(5) . . ?
C30 C31 C48 119.7(5) . . ?
C32 C31 C48 108.6(5) . . ?
C33 C32 C31 119.6(5) . . ?
C33 C32 C50 119.1(6) . . ?
C31 C32 C50 108.6(5) . . ?
C32 C33 C14 120.9(5) . . ?
C32 C33 C34 120.7(5) . . ?
C14 C33 C34 108.8(5) . . ?
C35 C34 C16 121.3(5) . . ?
C35 C34 C33 119.3(5) . . ?
C16 C34 C33 108.8(5) . . ?
C34 C35 C36 118.8(5) . . ?
C34 C35 C51 120.0(6) . . ?
C36 C35 C51 109.2(5) . . ?
C37 C36 C35 118.8(5) . . ?
C37 C36 C53 120.9(5) . . ?
C35 C36 C53 107.7(5) . . ?
C36 C37 C17 121.7(5) . . ?
C36 C37 C38 118.8(5) . . ?
C17 C37 C38 109.0(5) . . ?
C39 C38 C19 121.3(5) . . ?
C39 C38 C37 121.1(5) . . ?
C19 C38 C37 108.0(5) . . ?
C38 C39 C40 119.6(5) . . ?
C38 C39 C54 119.3(5) . . ?
C40 C39 C54 107.0(5) . . ?
C21 C40 C39 119.1(5) . . ?
C21 C40 C41 119.8(5) . . ?
C39 C40 C41 109.5(5) . . ?
C42 C41 C40 120.6(5) . . ?
C42 C41 C55 119.5(6) . . ?
C40 C41 C55 108.1(5) . . ?
C41 C42 C43 119.8(5) . . ?
C41 C42 C23 118.8(6) . . ?
C43 C42 C23 109.2(5) . . ?
C57 C43 C42 120.6(6) . . ?
C57 C43 C44 119.1(5) . . ?
C42 C43 C44 107.8(5) . . ?
C45 C44 C24 120.2(5) . . ?
C45 C44 C43 121.3(5) . . ?
C24 C44 C43 107.2(5) . . ?
C44 C45 C27 119.8(5) . . ?
C44 C45 C46 119.7(6) . . ?
C27 C45 C46 107.2(5) . . ?
C58 C46 C45 119.9(6) . . ?
C58 C46 C47 119.8(5) . . ?
C45 C46 C47 108.0(5) . . ?
C48 C47 C28 119.4(5) . . ?
C48 C47 C46 119.6(6) . . ?
C28 C47 C46 107.9(5) . . ?
C47 C48 C49 120.4(6) . . ?
C47 C48 C31 120.3(5) . . ?
C49 C48 C31 107.7(5) . . ?
C59 C49 C48 120.5(5) . . ?
C59 C49 C50 119.0(6) . . ?
C48 C49 C50 108.3(5) . . ?
C51 C50 C32 120.5(6) . . ?
C51 C50 C49 120.3(6) . . ?
C32 C50 C49 106.8(5) . . ?
C50 C51 C35 120.3(5) . . ?
C50 C51 C52 120.5(5) . . ?
C35 C51 C52 107.2(5) . . ?
C60 C52 C51 119.7(6) . . ?
C60 C52 C53 120.8(6) . . ?
C51 C52 C53 107.4(5) . . ?
C54 C53 C36 120.3(5) . . ?
C54 C53 C52 118.9(5) . . ?
C36 C53 C52 108.4(5) . . ?
C53 C54 C55 120.0(6) . . ?
C53 C54 C39 119.5(5) . . ?
C55 C54 C39 108.3(5) . . ?
C56 C55 C54 120.8(5) . . ?
C56 C55 C41 120.6(6) . . ?
C54 C55 C41 107.0(5) . . ?
C55 C56 C57 119.6(5) . . ?
C55 C56 C60 119.7(5) . . ?
C57 C56 C60 108.0(5) . . ?
C43 C57 C56 119.9(6) . . ?
C43 C57 C58 119.8(6) . . ?
C56 C57 C58 108.2(5) . . ?
C46 C58 C59 120.8(6) . . ?
C46 C58 C57 120.2(5) . . ?
C59 C58 C57 107.1(5) . . ?
C49 C59 C60 120.2(5) . . ?
C49 C59 C58 118.9(6) . . ?
C60 C59 C58 108.5(5) . . ?
C52 C60 C59 120.3(6) . . ?
C52 C60 C56 119.8(6) . . ?
C59 C60 C56 108.1(5) . . ?
C62 C61 C66 118.4(6) . . ?
C62 C61 P1 118.7(4) . . ?
C66 C61 P1 122.8(5) . . ?
C63 C62 C61 120.6(6) . . ?
C63 C62 H62 119.7 . . ?
C61 C62 H62 119.7 . . ?
C64 C63 C62 119.8(6) . . ?
C64 C63 H63 120.1 . . ?
C62 C63 H63 120.1 . . ?
C65 C64 C63 121.1(6) . . ?
C65 C64 H64 119.4 . . ?
C63 C64 H64 119.4 . . ?
C64 C65 C66 119.6(6) . . ?
C64 C65 H65 120.2 . . ?
C66 C65 H65 120.2 . . ?
C65 C66 C61 120.5(6) . . ?
C65 C66 H66 119.8 . . ?
C61 C66 H66 119.8 . . ?
C68 C67 C72 117.9(6) . . ?
C68 C67 P1 118.1(5) . . ?
C72 C67 P1 124.0(5) . . ?
C69 C68 C67 121.9(6) . . ?
C69 C68 H68 119.1 . . ?
C67 C68 H68 119.1 . . ?
C70 C69 C68 118.5(6) . . ?
C70 C69 H69 120.8 . . ?
C68 C69 H69 120.8 . . ?
C71 C70 C69 121.4(6) . . ?
C71 C70 H70 119.3 . . ?
C69 C70 H70 119.3 . . ?
C70 C71 C72 120.4(6) . . ?
C70 C71 H71 119.8 . . ?
C72 C71 H71 119.8 . . ?
C71 C72 C67 119.8(6) . . ?
C71 C72 H72 120.1 . . ?
C67 C72 H72 120.1 . . ?
C74 C73 C78 117.4(6) . . ?
C74 C73 P1 118.9(4) . . ?
C78 C73 P1 123.8(5) . . ?
C75 C74 C73 122.2(6) . . ?
C75 C74 H74 118.9 . . ?
C73 C74 H74 118.9 . . ?
C74 C75 C76 119.6(6) . . ?
C74 C75 H75 120.2 . . ?
C76 C75 H75 120.2 . . ?
C75 C76 C77 120.3(6) . . ?
C75 C76 H76 119.9 . . ?
C77 C76 H76 119.9 . . ?
C76 C77 C78 120.0(6) . . ?
C76 C77 H77 120.0 . . ?
C78 C77 H77 120.0 . . ?
C77 C78 C73 120.6(6) . . ?
C77 C78 H78 119.7 . . ?
C73 C78 H78 119.7 . . ?
C6A C1A C2A 118.4(5) . . ?
C6A C1A C9 121.3(5) . . ?
C2A C1A C9 120.3(6) . . ?
C1A C2A C3A 120.3(6) . . ?
C1A C2A H2A 119.8 . . ?
C3A C2A H2A 119.8 . . ?
C4A C3A C2A 121.0(6) . . ?
C4A C3A H3A 119.5 . . ?
C2A C3A H3A 119.5 . . ?
C5A C4A C3A 117.8(6) . . ?
C5A C4A C7A 120.6(6) . . ?
C3A C4A C7A 121.5(6) . . ?
C4A C5A C6A 122.1(6) . . ?
C4A C5A H5A 119.0 . . ?
C6A C5A H5A 119.0 . . ?
C1A C6A C5A 120.3(6) . . ?
C1A C6A H6A 119.9 . . ?
C5A C6A H6A 119.9 . . ?
C4A C7A H7A1 109.5 . . ?
C4A C7A H7A2 109.5 . . ?
H7A1 C7A H7A2 109.5 . . ?
C4A C7A H7A3 109.5 . . ?
H7A1 C7A H7A3 109.5 . . ?
H7A2 C7A H7A3 109.5 . . ?
C6B C1B C2B 116.9(6) . . ?
C6B C1B C12 121.8(5) . . ?
C2B C1B C12 121.3(5) . . ?
C3B C2B C1B 121.9(6) . . ?
C3B C2B H2B 119.1 . . ?
C1B C2B H2B 119.1 . . ?
C2B C3B C4B 121.2(6) . . ?
C2B C3B H3B 119.4 . . ?
C4B C3B H3B 119.4 . . ?
C5B C4B C3B 117.4(6) . . ?
C5B C4B C7B 121.9(6) . . ?
C3B C4B C7B 120.7(6) . . ?
C4B C5B C6B 121.4(6) . . ?
C4B C5B H5B 119.3 . . ?
C6B C5B H5B 119.3 . . ?
C1B C6B C5B 121.3(6) . . ?
C1B C6B H6B 119.4 . . ?
C5B C6B H6B 119.4 . . ?
C4B C7B H7B1 109.5 . . ?
C4B C7B H7B2 109.5 . . ?
H7B1 C7B H7B2 109.5 . . ?
C4B C7B H7B3 109.5 . . ?
H7B1 C7B H7B3 109.5 . . ?
H7B2 C7B H7B3 109.5 . . ?
C2C C1C C6C 118.3(5) . . ?
C2C C1C C15 121.9(5) . . ?
C6C C1C C15 119.7(5) . . ?
C1C C2C C3C 121.0(6) . . ?
C1C C2C H2C 119.5 . . ?
C3C C2C H2C 119.5 . . ?
C4C C3C C2C 121.6(5) . . ?
C4C C3C H3C 119.2 . . ?
C2C C3C H3C 119.2 . . ?
C3C C4C C5C 117.1(5) . . ?
C3C C4C C7C 122.4(6) . . ?
C5C C4C C7C 120.5(6) . . ?
C6C C5C C4C 122.0(6) . . ?
C6C C5C H5C 119.0 . . ?
C4C C5C H5C 119.0 . . ?
C5C C6C C1C 120.0(5) . . ?
C5C C6C H6C 120.0 . . ?
C1C C6C H6C 120.0 . . ?
C4C C7C H7C1 109.5 . . ?
C4C C7C H7C2 109.5 . . ?
H7C1 C7C H7C2 109.5 . . ?
C4C C7C H7C3 109.5 . . ?
H7C1 C7C H7C3 109.5 . . ?
H7C2 C7C H7C3 109.5 . . ?
C2D C1D C6D 116.6(5) . . ?
C2D C1D C18 120.0(5) . . ?
C6D C1D C18 123.4(5) . . ?
C1D C2D C3D 122.1(6) . . ?
C1D C2D H2D 118.9 . . ?
C3D C2D H2D 118.9 . . ?
C4D C3D C2D 120.3(6) . . ?
C4D C3D H3D 119.9 . . ?
C2D C3D H3D 119.9 . . ?
C3D C4D C5D 118.5(6) . . ?
C3D C4D C7D 120.3(6) . . ?
C5D C4D C7D 121.2(6) . . ?
C6D C5D C4D 120.9(6) . . ?
C6D C5D H5D 119.5 . . ?
C4D C5D H5D 119.5 . . ?
C5D C6D C1D 121.6(6) . . ?
C5D C6D H6D 119.2 . . ?
C1D C6D H6D 119.2 . . ?
C4D C7D H7D1 109.5 . . ?
C4D C7D H7D2 109.5 . . ?
H7D1 C7D H7D2 109.5 . . ?
C4D C7D H7D3 109.5 . . ?
H7D1 C7D H7D3 109.5 . . ?
H7D2 C7D H7D3 109.5 . . ?
C6E C1E C2E 118.4(5) . . ?
C6E C1E C6 122.6(5) . . ?
C2E C1E C6 119.0(5) . . ?
C3E C2E C1E 120.1(6) . . ?
C3E C2E H2E 120.0 . . ?
C1E C2E H2E 120.0 . . ?
C4E C3E C2E 121.9(6) . . ?
C4E C3E H3E 119.0 . . ?
C2E C3E H3E 119.0 . . ?
C3E C4E C5E 117.6(6) . . ?
C3E C4E C7E 119.8(5) . . ?
C5E C4E C7E 122.6(6) . . ?
C6E C5E C4E 121.3(6) . . ?
C6E C5E H5E 119.3 . . ?
C4E C5E H5E 119.3 . . ?
C1E C6E C5E 120.7(6) . . ?
C1E C6E H6E 119.7 . . ?
C5E C6E H6E 119.7 . . ?
C4E C7E H7E1 109.5 . . ?
C4E C7E H7E2 109.5 . . ?
H7E1 C7E H7E2 109.5 . . ?
C4E C7E H7E3 109.5 . . ?
H7E1 C7E H7E3 109.5 . . ?
H7E2 C7E H7E3 109.5 . . ?
C6S C1S C2S 120.8(7) . . ?
C6S C1S Cl1 118.2(6) . . ?
C2S C1S Cl1 120.9(6) . . ?
C1S C2S C3S 119.1(7) . . ?
C1S C2S Cl2 122.0(6) . . ?
C3S C2S Cl2 118.9(6) . . ?
C4S C3S C2S 120.5(8) . . ?
C4S C3S H3S 119.8 . . ?
C2S C3S H3S 119.8 . . ?
C5S C4S C3S 120.0(8) . . ?
C5S C4S H4S 120.0 . . ?
C3S C4S H4S 120.0 . . ?
C4S C5S C6S 120.5(9) . . ?
C4S C5S H5S 119.7 . . ?
C6S C5S H5S 119.7 . . ?
C1S C6S C5S 119.1(8) . . ?
C1S C6S H6S 120.4 . . ?
C5S C6S H6S 120.4 . . ?
C8S C7S C12S 119.4(7) . . ?
C8S C7S Cl3 121.1(6) . . ?
C12S C7S Cl3 119.5(6) . . ?
C9S C8S C7S 120.9(7) . . ?
C9S C8S Cl4 118.3(6) . . ?
C7S C8S Cl4 120.9(6) . . ?
C8S C9S C10S 119.9(7) . . ?
C8S C9S H9S 120.1 . . ?
C10S C9S H9S 120.1 . . ?
C9S C10S C11S 119.7(7) . . ?
C9S C10S H10S 120.1 . . ?
C11S C10S H10S 120.1 . . ?
C12S C11S C10S 119.8(7) . . ?
C12S C11S H11S 120.1 . . ?
C10S C11S H11S 120.1 . . ?
C11S C12S C7S 120.3(7) . . ?
C11S C12S H12S 119.9 . . ?
C7S C12S H12S 119.9 . . ?

loop_
_geom_bond_atom_site_label_1
_geom_bond_atom_site_label_2
_geom_bond_distance
_geom_bond_site_symmetry_2
_geom_bond_publ_flag
Au1 C1 2.160(6) . ?
Au1 P1 2.2602(15) . ?
P1 C73 1.797(6) . ?
P1 C67 1.797(6) . ?
P1 C61 1.806(6) . ?
C1 C5 1.467(8) . ?
C1 C2 1.469(7) . ?
C1 C9 1.545(8) . ?
C2 C3 1.381(8) . ?
C2 C12 1.510(8) . ?
C3 C4 1.441(8) . ?
C3 C15 1.502(8) . ?
C4 C5 1.388(7) . ?
C4 C18 1.496(8) . ?
C5 C6 1.512(8) . ?
C6 C1E 1.532(8) . ?
C6 C7 1.547(8) . ?
C6 C20 1.563(8) . ?
C7 C8 1.372(8) . ?
C7 C22 1.434(8) . ?
C8 C25 1.433(7) . ?
C8 C9 1.544(8) . ?
C9 C10 1.541(8) . ?
C9 C1A 1.542(8) . ?
C10 C11 1.376(8) . ?
C10 C26 1.442(8) . ?
C11 C29 1.440(8) . ?
C11 C12 1.532(8) . ?
C12 C1B 1.533(8) . ?
C12 C13 1.572(7) . ?
C13 C14 1.373(8) . ?
C13 C30 1.430(8) . ?
C14 C33 1.437(8) . ?
C14 C15 1.535(8) . ?
C15 C16 1.543(8) . ?
C15 C1C 1.554(8) . ?
C16 C17 1.377(8) . ?
C16 C34 1.428(7) . ?
C17 C37 1.417(8) . ?
C17 C18 1.545(7) . ?
C18 C1D 1.531(7) . ?
C18 C19 1.533(8) . ?
C19 C20 1.367(7) . ?
C19 C38 1.447(8) . ?
C20 C21 1.438(8) . ?
C21 C40 1.421(8) . ?
C21 C22 1.451(8) . ?
C22 C23 1.380(8) . ?
C23 C24 1.440(8) . ?
C23 C42 1.462(8) . ?
C24 C25 1.401(8) . ?
C24 C44 1.445(8) . ?
C25 C26 1.442(8) . ?
C26 C27 1.395(8) . ?
C27 C28 1.445(8) . ?
C27 C45 1.455(8) . ?
C28 C29 1.392(8) . ?
C28 C47 1.450(8) . ?
C29 C30 1.439(8) . ?
C30 C31 1.415(8) . ?
C31 C32 1.427(8) . ?
C31 C48 1.454(8) . ?
C32 C33 1.401(8) . ?
C32 C50 1.455(8) . ?
C33 C34 1.448(8) . ?
C34 C35 1.406(8) . ?
C35 C36 1.431(8) . ?
C35 C51 1.448(8) . ?
C36 C37 1.407(7) . ?
C36 C53 1.439(8) . ?
C37 C38 1.457(8) . ?
C38 C39 1.394(8) . ?
C39 C40 1.423(8) . ?
C39 C54 1.475(8) . ?
C40 C41 1.444(8) . ?
C41 C42 1.401(8) . ?
C41 C55 1.455(8) . ?
C42 C43 1.430(8) . ?
C43 C57 1.401(8) . ?
C43 C44 1.456(8) . ?
C44 C45 1.385(8) . ?
C45 C46 1.459(8) . ?
C46 C58 1.391(8) . ?
C46 C47 1.462(8) . ?
C47 C48 1.391(8) . ?
C48 C49 1.439(8) . ?
C49 C59 1.411(9) . ?
C49 C50 1.467(8) . ?
C50 C51 1.382(9) . ?
C51 C52 1.454(8) . ?
C52 C60 1.398(8) . ?
C52 C53 1.458(9) . ?
C53 C54 1.401(8) . ?
C54 C55 1.451(8) . ?
C55 C56 1.386(8) . ?
C56 C57 1.443(8) . ?
C56 C60 1.448(8) . ?
C57 C58 1.466(9) . ?
C58 C59 1.447(8) . ?
C59 C60 1.445(9) . ?
C61 C62 1.396(8) . ?
C61 C66 1.401(8) . ?
C62 C63 1.385(8) . ?
C62 H62 0.9500 . ?
C63 C64 1.373(9) . ?
C63 H63 0.9500 . ?
C64 C65 1.370(9) . ?
C64 H64 0.9500 . ?
C65 C66 1.390(9) . ?
C65 H65 0.9500 . ?
C66 H66 0.9500 . ?
C67 C68 1.402(8) . ?
C67 C72 1.405(8) . ?
C68 C69 1.383(9) . ?
C68 H68 0.9500 . ?
C69 C70 1.381(9) . ?
C69 H69 0.9500 . ?
C70 C71 1.365(9) . ?
C70 H70 0.9500 . ?
C71 C72 1.391(9) . ?
C71 H71 0.9500 . ?
C72 H72 0.9500 . ?
C73 C74 1.393(8) . ?
C73 C78 1.408(8) . ?
C74 C75 1.379(8) . ?
C74 H74 0.9500 . ?
C75 C76 1.380(8) . ?
C75 H75 0.9500 . ?
C76 C77 1.382(9) . ?
C76 H76 0.9500 . ?
C77 C78 1.397(9) . ?
C77 H77 0.9500 . ?
C78 H78 0.9500 . ?
C1A C6A 1.383(8) . ?
C1A C2A 1.393(8) . ?
C2A C3A 1.402(8) . ?
C2A H2A 0.9500 . ?
C3A C4A 1.391(10) . ?
C3A H3A 0.9500 . ?
C4A C5A 1.367(9) . ?
C4A C7A 1.522(8) . ?
C5A C6A 1.401(8) . ?
C5A H5A 0.9500 . ?
C6A H6A 0.9500 . ?
C7A H7A1 0.9800 . ?
C7A H7A2 0.9800 . ?
C7A H7A3 0.9800 . ?
C1B C6B 1.383(8) . ?
C1B C2B 1.390(8) . ?
C2B C3B 1.374(8) . ?
C2B H2B 0.9500 . ?
C3B C4B 1.396(9) . ?
C3B H3B 0.9500 . ?
C4B C5B 1.370(9) . ?
C4B C7B 1.509(9) . ?
C5B C6B 1.399(8) . ?
C5B H5B 0.9500 . ?
C6B H6B 0.9500 . ?
C7B H7B1 0.9800 . ?
C7B H7B2 0.9800 . ?
C7B H7B3 0.9800 . ?
C1C C2C 1.380(8) . ?
C1C C6C 1.403(8) . ?
C2C C3C 1.390(8) . ?
C2C H2C 0.9500 . ?
C3C C4C 1.387(8) . ?
C3C H3C 0.9500 . ?
C4C C5C 1.397(8) . ?
C4C C7C 1.503(8) . ?
C5C C6C 1.387(8) . ?
C5C H5C 0.9500 . ?
C6C H6C 0.9500 . ?
C7C H7C1 0.9800 . ?
C7C H7C2 0.9800 . ?
C7C H7C3 0.9800 . ?
C1D C2D 1.392(8) . ?
C1D C6D 1.403(8) . ?
C2D C3D 1.394(8) . ?
C2D H2D 0.9500 . ?
C3D C4D 1.383(9) . ?
C3D H3D 0.9500 . ?
C4D C5D 1.391(9) . ?
C4D C7D 1.523(8) . ?
C5D C6D 1.382(8) . ?
C5D H5D 0.9500 . ?
C6D H6D 0.9500 . ?
C7D H7D1 0.9800 . ?
C7D H7D2 0.9800 . ?
C7D H7D3 0.9800 . ?
C1E C6E 1.383(8) . ?
C1E C2E 1.407(8) . ?
C2E C3E 1.386(8) . ?
C2E H2E 0.9500 . ?
C3E C4E 1.382(8) . ?
C3E H3E 0.9500 . ?
C4E C5E 1.396(8) . ?
C4E C7E 1.510(8) . ?
C5E C6E 1.391(8) . ?
C5E H5E 0.9500 . ?
C6E H6E 0.9500 . ?
C7E H7E1 0.9800 . ?
C7E H7E2 0.9800 . ?
C7E H7E3 0.9800 . ?
Cl1 C1S 1.726(8) . ?
Cl2 C2S 1.725(8) . ?
C1S C6S 1.384(10) . ?
C1S C2S 1.386(10) . ?
C2S C3S 1.392(10) . ?
C3S C4S 1.379(12) . ?
C3S H3S 0.9500 . ?
C4S C5S 1.377(13) . ?
C4S H4S 0.9500 . ?
C5S C6S 1.393(12) . ?
C5S H5S 0.9500 . ?
C6S H6S 0.9500 . ?
Cl3 C7S 1.709(7) . ?
Cl4 C8S 1.726(7) . ?
C7S C8S 1.378(9) . ?
C7S C12S 1.393(9) . ?
C8S C9S 1.378(10) . ?
C9S C10S 1.389(10) . ?
C9S H9S 0.9500 . ?
C10S C11S 1.393(11) . ?
C10S H10S 0.9500 . ?
C11S C12S 1.381(10) . ?
C11S H11S 0.9500 . ?
C12S H12S 0.9500 . ?

loop_
_geom_torsion_atom_site_label_1
_geom_torsion_atom_site_label_2
_geom_torsion_atom_site_label_3
_geom_torsion_atom_site_label_4
_geom_torsion
_geom_torsion_site_symmetry_1
_geom_torsion_site_symmetry_2
_geom_torsion_site_symmetry_3
_geom_torsion_site_symmetry_4
_geom_torsion_publ_flag
C5 C1 C2 C3 -7.7(6) . . . . ?
C9 C1 C2 C3 -145.1(5) . . . . ?
Au1 C1 C2 C3 93.7(4) . . . . ?
C5 C1 C2 C12 153.0(5) . . . . ?
C9 C1 C2 C12 15.6(8) . . . . ?
Au1 C1 C2 C12 -105.6(5) . . . . ?
C1 C2 C3 C4 5.2(6) . . . . ?
C12 C2 C3 C4 -155.9(5) . . . . ?
C1 C2 C3 C15 167.4(5) . . . . ?
C12 C2 C3 C15 6.3(9) . . . . ?
C2 C3 C4 C5 -0.4(6) . . . . ?
C15 C3 C4 C5 -163.5(5) . . . . ?
C2 C3 C4 C18 164.6(5) . . . . ?
C15 C3 C4 C18 1.5(8) . . . . ?
C3 C4 C5 C1 -4.5(6) . . . . ?
C18 C4 C5 C1 -169.5(5) . . . . ?
C3 C4 C5 C6 158.0(5) . . . . ?
C18 C4 C5 C6 -7.0(8) . . . . ?
C2 C1 C5 C4 7.4(6) . . . . ?
C9 C1 C5 C4 144.9(5) . . . . ?
Au1 C1 C5 C4 -95.6(4) . . . . ?
C2 C1 C5 C6 -154.8(5) . . . . ?
C9 C1 C5 C6 -17.3(8) . . . . ?
Au1 C1 C5 C6 102.2(5) . . . . ?
C4 C5 C6 C1E 105.7(6) . . . . ?
C1 C5 C6 C1E -94.5(6) . . . . ?
C4 C5 C6 C7 -126.8(5) . . . . ?
C1 C5 C6 C7 33.0(7) . . . . ?
C4 C5 C6 C20 -20.5(7) . . . . ?
C1 C5 C6 C20 139.2(5) . . . . ?
C5 C6 C7 C8 -22.5(7) . . . . ?
C1E C6 C7 C8 104.8(6) . . . . ?
C20 C6 C7 C8 -133.6(5) . . . . ?
C5 C6 C7 C22 126.1(5) . . . . ?
C1E C6 C7 C22 -106.5(5) . . . . ?
C20 C6 C7 C22 15.1(6) . . . . ?
C22 C7 C8 C25 2.2(8) . . . . ?
C6 C7 C8 C25 148.4(5) . . . . ?
C22 C7 C8 C9 -149.8(5) . . . . ?
C6 C7 C8 C9 -3.7(8) . . . . ?
C5 C1 C9 C10 -119.4(5) . . . . ?
C2 C1 C9 C10 11.5(7) . . . . ?
Au1 C1 C9 C10 127.5(4) . . . . ?
C5 C1 C9 C1A 115.6(6) . . . . ?
C2 C1 C9 C1A -113.5(6) . . . . ?
Au1 C1 C9 C1A 2.5(6) . . . . ?
C5 C1 C9 C8 -10.8(7) . . . . ?
C2 C1 C9 C8 120.2(5) . . . . ?
Au1 C1 C9 C8 -123.9(4) . . . . ?
C7 C8 C9 C10 136.4(5) . . . . ?
C25 C8 C9 C10 -18.0(5) . . . . ?
C7 C8 C9 C1A -106.6(6) . . . . ?
C25 C8 C9 C1A 99.0(5) . . . . ?
C7 C8 C9 C1 21.2(7) . . . . ?
C25 C8 C9 C1 -133.2(5) . . . . ?
C1A C9 C10 C11 107.6(6) . . . . ?
C1 C9 C10 C11 -19.4(7) . . . . ?
C8 C9 C10 C11 -134.6(6) . . . . ?
C1A C9 C10 C26 -99.5(5) . . . . ?
C1 C9 C10 C26 133.5(5) . . . . ?
C8 C9 C10 C26 18.3(6) . . . . ?
C26 C10 C11 C29 0.0(8) . . . . ?
C9 C10 C11 C29 150.4(5) . . . . ?
C26 C10 C11 C12 -150.3(5) . . . . ?
C9 C10 C11 C12 0.1(9) . . . . ?
C3 C2 C12 C11 125.5(6) . . . . ?
C1 C2 C12 C11 -32.6(7) . . . . ?
C3 C2 C12 C1B -106.6(6) . . . . ?
C1 C2 C12 C1B 95.2(6) . . . . ?
C3 C2 C12 C13 19.8(7) . . . . ?
C1 C2 C12 C13 -138.3(5) . . . . ?
C10 C11 C12 C2 24.8(7) . . . . ?
C29 C11 C12 C2 -127.7(5) . . . . ?
C10 C11 C12 C1B -105.1(6) . . . . ?
C29 C11 C12 C1B 102.3(6) . . . . ?
C10 C11 C12 C13 136.0(5) . . . . ?
C29 C11 C12 C13 -16.6(6) . . . . ?
C2 C12 C13 C14 -23.1(7) . . . . ?
C11 C12 C13 C14 -134.0(6) . . . . ?
C1B C12 C13 C14 106.2(6) . . . . ?
C2 C12 C13 C30 127.3(5) . . . . ?
C11 C12 C13 C30 16.5(6) . . . . ?
C1B C12 C13 C30 -103.4(6) . . . . ?
C30 C13 C14 C33 0.5(8) . . . . ?
C12 C13 C14 C33 148.0(6) . . . . ?
C30 C13 C14 C15 -146.9(6) . . . . ?
C12 C13 C14 C15 0.7(9) . . . . ?
C2 C3 C15 C14 -28.2(8) . . . . ?
C4 C3 C15 C14 131.7(5) . . . . ?
C2 C3 C15 C16 -135.4(6) . . . . ?
C4 C3 C15 C16 24.5(7) . . . . ?
C2 C3 C15 C1C 98.5(7) . . . . ?
C4 C3 C15 C1C -101.6(6) . . . . ?
C13 C14 C15 C3 24.0(8) . . . . ?
C33 C14 C15 C3 -126.1(5) . . . . ?
C13 C14 C15 C16 135.8(6) . . . . ?
C33 C14 C15 C16 -14.4(6) . . . . ?
C13 C14 C15 C1C -104.4(6) . . . . ?
C33 C14 C15 C1C 105.5(5) . . . . ?
C3 C15 C16 C17 -25.8(7) . . . . ?
C14 C15 C16 C17 -136.7(5) . . . . ?
C1C C15 C16 C17 102.7(6) . . . . ?
C3 C15 C16 C34 126.0(5) . . . . ?
C14 C15 C16 C34 15.1(6) . . . . ?
C1C C15 C16 C34 -105.5(5) . . . . ?
C34 C16 C17 C37 -0.1(8) . . . . ?
C15 C16 C17 C37 149.0(5) . . . . ?
C34 C16 C17 C18 -148.8(5) . . . . ?
C15 C16 C17 C18 0.4(8) . . . . ?
C5 C4 C18 C1D -97.4(6) . . . . ?
C3 C4 C18 C1D 100.0(6) . . . . ?
C5 C4 C18 C19 29.3(7) . . . . ?
C3 C4 C18 C19 -133.2(5) . . . . ?
C5 C4 C18 C17 136.1(5) . . . . ?
C3 C4 C18 C17 -26.4(7) . . . . ?
C16 C17 C18 C4 25.4(7) . . . . ?
C37 C17 C18 C4 -125.8(5) . . . . ?
C16 C17 C18 C1D -101.6(6) . . . . ?
C37 C17 C18 C1D 107.2(5) . . . . ?
C16 C17 C18 C19 136.6(5) . . . . ?
C37 C17 C18 C19 -14.6(6) . . . . ?
C4 C18 C19 C20 -24.0(7) . . . . ?
C1D C18 C19 C20 103.2(6) . . . . ?
C17 C18 C19 C20 -135.0(5) . . . . ?
C4 C18 C19 C38 124.8(5) . . . . ?
C1D C18 C19 C38 -108.0(5) . . . . ?
C17 C18 C19 C38 13.8(6) . . . . ?
C38 C19 C20 C21 1.2(8) . . . . ?
C18 C19 C20 C21 147.4(6) . . . . ?
C38 C19 C20 C6 -149.0(5) . . . . ?
C18 C19 C20 C6 -2.8(9) . . . . ?
C5 C6 C20 C19 25.3(7) . . . . ?
C1E C6 C20 C19 -101.3(6) . . . . ?
C7 C6 C20 C19 136.5(6) . . . . ?
C5 C6 C20 C21 -127.8(5) . . . . ?
C1E C6 C20 C21 105.7(6) . . . . ?
C7 C6 C20 C21 -16.5(6) . . . . ?
C19 C20 C21 C40 1.4(9) . . . . ?
C6 C20 C21 C40 155.3(5) . . . . ?
C19 C20 C21 C22 -141.4(5) . . . . ?
C6 C20 C21 C22 12.6(6) . . . . ?
C8 C7 C22 C23 -5.6(8) . . . . ?
C6 C7 C22 C23 -156.1(5) . . . . ?
C8 C7 C22 C21 141.7(5) . . . . ?
C6 C7 C22 C21 -8.7(6) . . . . ?
C40 C21 C22 C23 2.7(9) . . . . ?
C20 C21 C22 C23 145.7(5) . . . . ?
C40 C21 C22 C7 -145.4(5) . . . . ?
C20 C21 C22 C7 -2.5(7) . . . . ?
C7 C22 C23 C24 4.6(8) . . . . ?
C21 C22 C23 C24 -139.4(6) . . . . ?
C7 C22 C23 C42 141.2(6) . . . . ?
C21 C22 C23 C42 -2.8(8) . . . . ?
C22 C23 C24 C25 -0.2(8) . . . . ?
C42 C23 C24 C25 -142.5(5) . . . . ?
C22 C23 C24 C44 141.3(5) . . . . ?
C42 C23 C24 C44 -0.9(6) . . . . ?
C23 C24 C25 C8 -3.1(8) . . . . ?
C44 C24 C25 C8 -140.5(6) . . . . ?
C23 C24 C25 C26 139.7(5) . . . . ?
C44 C24 C25 C26 2.4(8) . . . . ?
C7 C8 C25 C24 2.1(8) . . . . ?
C9 C8 C25 C24 158.1(5) . . . . ?
C7 C8 C25 C26 -144.2(5) . . . . ?
C9 C8 C25 C26 11.8(6) . . . . ?
C11 C10 C26 C27 -3.0(8) . . . . ?
C9 C10 C26 C27 -157.6(5) . . . . ?
C11 C10 C26 C25 141.9(5) . . . . ?
C9 C10 C26 C25 -12.7(6) . . . . ?
C24 C25 C26 C27 -1.4(8) . . . . ?
C8 C25 C26 C27 145.9(5) . . . . ?
C24 C25 C26 C10 -146.7(5) . . . . ?
C8 C25 C26 C10 0.6(6) . . . . ?
C10 C26 C27 C28 2.8(8) . . . . ?
C25 C26 C27 C28 -138.0(6) . . . . ?
C10 C26 C27 C45 141.6(6) . . . . ?
C25 C26 C27 C45 0.7(8) . . . . ?
C26 C27 C28 C29 0.3(8) . . . . ?
C45 C27 C28 C29 -142.6(6) . . . . ?
C26 C27 C28 C47 142.9(5) . . . . ?
C45 C27 C28 C47 0.0(6) . . . . ?
C27 C28 C29 C30 138.9(6) . . . . ?
C47 C28 C29 C30 1.3(9) . . . . ?
C27 C28 C29 C11 -3.3(9) . . . . ?
C47 C28 C29 C11 -141.0(6) . . . . ?
C10 C11 C29 C28 3.2(9) . . . . ?
C12 C11 C29 C28 157.3(5) . . . . ?
C10 C11 C29 C30 -142.8(5) . . . . ?
C12 C11 C29 C30 11.3(7) . . . . ?
C14 C13 C30 C31 -4.5(9) . . . . ?
C12 C13 C30 C31 -156.3(5) . . . . ?
C14 C13 C30 C29 140.7(6) . . . . ?
C12 C13 C30 C29 -11.1(7) . . . . ?
C28 C29 C30 C31 -0.9(9) . . . . ?
C11 C29 C30 C31 145.8(6) . . . . ?
C28 C29 C30 C13 -146.6(6) . . . . ?
C11 C29 C30 C13 0.0(7) . . . . ?
C13 C30 C31 C32 4.2(8) . . . . ?
C29 C30 C31 C32 -137.5(6) . . . . ?
C13 C30 C31 C48 141.0(6) . . . . ?
C29 C30 C31 C48 -0.7(9) . . . . ?
C30 C31 C32 C33 0.1(8) . . . . ?
C48 C31 C32 C33 -141.0(5) . . . . ?
C30 C31 C32 C50 141.6(5) . . . . ?
C48 C31 C32 C50 0.4(6) . . . . ?
C31 C32 C33 C14 -4.1(8) . . . . ?
C50 C32 C33 C14 -141.6(6) . . . . ?
C31 C32 C33 C34 138.3(6) . . . . ?
C50 C32 C33 C34 0.8(8) . . . . ?
C13 C14 C33 C32 3.8(9) . . . . ?
C15 C14 C33 C32 155.4(5) . . . . ?
C13 C14 C33 C34 -142.5(5) . . . . ?
C15 C14 C33 C34 9.0(6) . . . . ?
C17 C16 C34 C35 -1.7(8) . . . . ?
C15 C16 C34 C35 -155.0(5) . . . . ?
C17 C16 C34 C33 142.6(5) . . . . ?
C15 C16 C34 C33 -10.7(6) . . . . ?
C32 C33 C34 C35 -0.3(8) . . . . ?
C14 C33 C34 C35 146.2(5) . . . . ?
C32 C33 C34 C16 -145.4(5) . . . . ?
C14 C33 C34 C16 1.0(6) . . . . ?
C16 C34 C35 C36 1.4(8) . . . . ?
C33 C34 C35 C36 -139.3(6) . . . . ?
C16 C34 C35 C51 140.2(6) . . . . ?
C33 C34 C35 C51 -0.5(8) . . . . ?
C34 C35 C36 C37 0.6(8) . . . . ?
C51 C35 C36 C37 -142.1(5) . . . . ?
C34 C35 C36 C53 142.9(5) . . . . ?
C51 C35 C36 C53 0.2(6) . . . . ?
C35 C36 C37 C17 -2.5(8) . . . . ?
C53 C36 C37 C17 -139.7(6) . . . . ?
C35 C36 C37 C38 138.6(6) . . . . ?
C53 C36 C37 C38 1.3(8) . . . . ?
C16 C17 C37 C36 2.2(8) . . . . ?
C18 C17 C37 C36 154.7(5) . . . . ?
C16 C17 C37 C38 -142.1(5) . . . . ?
C18 C17 C37 C38 10.4(6) . . . . ?
C20 C19 C38 C39 -4.7(9) . . . . ?
C18 C19 C38 C39 -155.2(5) . . . . ?
C20 C19 C38 C37 141.8(5) . . . . ?
C18 C19 C38 C37 -8.7(6) . . . . ?
C36 C37 C38 C39 0.0(8) . . . . ?
C17 C37 C38 C39 145.5(6) . . . . ?
C36 C37 C38 C19 -146.6(5) . . . . ?
C17 C37 C38 C19 -1.1(6) . . . . ?
C19 C38 C39 C40 5.6(9) . . . . ?
C37 C38 C39 C40 -136.6(6) . . . . ?
C19 C38 C39 C54 140.4(6) . . . . ?
C37 C38 C39 C54 -1.8(9) . . . . ?
C20 C21 C40 C39 -0.5(9) . . . . ?
C22 C21 C40 C39 138.2(6) . . . . ?
C20 C21 C40 C41 -139.8(6) . . . . ?
C22 C21 C40 C41 -1.1(8) . . . . ?
C38 C39 C40 C21 -2.9(9) . . . . ?
C54 C39 C40 C21 -142.6(6) . . . . ?
C38 C39 C40 C41 140.2(6) . . . . ?
C54 C39 C40 C41 0.5(7) . . . . ?
C21 C40 C41 C42 -0.4(9) . . . . ?
C39 C40 C41 C42 -143.2(6) . . . . ?
C21 C40 C41 C55 142.3(6) . . . . ?
C39 C40 C41 C55 -0.5(7) . . . . ?
C40 C41 C42 C43 138.6(6) . . . . ?
C55 C41 C42 C43 0.0(8) . . . . ?
C40 C41 C42 C23 0.3(8) . . . . ?
C55 C41 C42 C23 -138.2(6) . . . . ?
C22 C23 C42 C41 1.3(8) . . . . ?
C24 C23 C42 C41 142.9(5) . . . . ?
C22 C23 C42 C43 -140.9(6) . . . . ?
C24 C23 C42 C43 0.7(6) . . . . ?
C41 C42 C43 C57 -0.3(9) . . . . ?
C23 C42 C43 C57 141.5(6) . . . . ?
C41 C42 C43 C44 -142.0(5) . . . . ?
C23 C42 C43 C44 -0.2(6) . . . . ?
C25 C24 C44 C45 -2.8(8) . . . . ?
C23 C24 C44 C45 -143.1(6) . . . . ?
C25 C24 C44 C43 141.2(5) . . . . ?
C23 C24 C44 C43 0.8(6) . . . . ?
C57 C43 C44 C45 0.7(8) . . . . ?
C42 C43 C44 C45 143.1(6) . . . . ?
C57 C43 C44 C24 -142.8(5) . . . . ?
C42 C43 C44 C24 -0.4(6) . . . . ?
C24 C44 C45 C27 2.1(8) . . . . ?
C43 C44 C45 C27 -136.7(6) . . . . ?
C24 C44 C45 C46 138.0(6) . . . . ?
C43 C44 C45 C46 -0.9(8) . . . . ?
C26 C27 C45 C44 -1.1(8) . . . . ?
C28 C27 C45 C44 141.4(6) . . . . ?
C26 C27 C45 C46 -141.8(5) . . . . ?
C28 C27 C45 C46 0.7(6) . . . . ?
C44 C45 C46 C58 0.4(8) . . . . ?
C27 C45 C46 C58 141.2(5) . . . . ?
C44 C45 C46 C47 -141.9(6) . . . . ?
C27 C45 C46 C47 -1.1(6) . . . . ?
C29 C28 C47 C48 -0.1(9) . . . . ?
C27 C28 C47 C48 -141.7(6) . . . . ?
C29 C28 C47 C46 141.0(6) . . . . ?
C27 C28 C47 C46 -0.7(6) . . . . ?
C58 C46 C47 C48 -0.3(8) . . . . ?
C45 C46 C47 C48 142.0(5) . . . . ?
C58 C46 C47 C28 -141.3(5) . . . . ?
C45 C46 C47 C28 1.1(6) . . . . ?
C28 C47 C48 C49 137.1(6) . . . . ?
C46 C47 C48 C49 0.6(8) . . . . ?
C28 C47 C48 C31 -1.5(9) . . . . ?
C46 C47 C48 C31 -138.0(6) . . . . ?
C30 C31 C48 C47 1.8(9) . . . . ?
C32 C31 C48 C47 142.6(6) . . . . ?
C30 C31 C48 C49 -141.4(6) . . . . ?
C32 C31 C48 C49 -0.6(6) . . . . ?
C47 C48 C49 C59 -0.7(8) . . . . ?
C31 C48 C49 C59 142.5(5) . . . . ?
C47 C48 C49 C50 -142.5(5) . . . . ?
C31 C48 C49 C50 0.6(6) . . . . ?
C33 C32 C50 C51 -0.6(8) . . . . ?
C31 C32 C50 C51 -142.3(6) . . . . ?
C33 C32 C50 C49 141.6(5) . . . . ?
C31 C32 C50 C49 0.0(6) . . . . ?
C59 C49 C50 C51 -0.5(8) . . . . ?
C48 C49 C50 C51 142.0(5) . . . . ?
C59 C49 C50 C32 -142.9(5) . . . . ?
C48 C49 C50 C32 -0.4(6) . . . . ?
C32 C50 C51 C35 -0.1(8) . . . . ?
C49 C50 C51 C35 -137.4(5) . . . . ?
C32 C50 C51 C52 137.8(6) . . . . ?
C49 C50 C51 C52 0.5(8) . . . . ?
C34 C35 C51 C50 0.7(8) . . . . ?
C36 C35 C51 C50 143.0(5) . . . . ?
C34 C35 C51 C52 -142.1(5) . . . . ?
C36 C35 C51 C52 0.2(6) . . . . ?
C50 C51 C52 C60 -0.4(8) . . . . ?
C35 C51 C52 C60 142.3(5) . . . . ?
C50 C51 C52 C53 -143.2(5) . . . . ?
C35 C51 C52 C53 -0.4(6) . . . . ?
C37 C36 C53 C54 -0.7(9) . . . . ?
C35 C36 C53 C54 -142.1(6) . . . . ?
C37 C36 C53 C52 140.9(5) . . . . ?
C35 C36 C53 C52 -0.4(6) . . . . ?
C60 C52 C53 C54 0.5(8) . . . . ?
C51 C52 C53 C54 142.8(5) . . . . ?
C60 C52 C53 C36 -141.8(6) . . . . ?
C51 C52 C53 C36 0.5(6) . . . . ?
C36 C53 C54 C55 137.0(6) . . . . ?
C52 C53 C54 C55 -0.7(8) . . . . ?
C36 C53 C54 C39 -1.1(9) . . . . ?
C52 C53 C54 C39 -138.9(6) . . . . ?
C38 C39 C54 C53 2.4(9) . . . . ?
C40 C39 C54 C53 142.2(6) . . . . ?
C38 C39 C54 C55 -140.1(6) . . . . ?
C40 C39 C54 C55 -0.3(7) . . . . ?
C53 C54 C55 C56 1.1(8) . . . . ?
C39 C54 C55 C56 143.3(6) . . . . ?
C53 C54 C55 C41 -142.3(5) . . . . ?
C39 C54 C55 C41 0.0(7) . . . . ?
C42 C41 C55 C56 0.0(9) . . . . ?
C40 C41 C55 C56 -143.1(6) . . . . ?
C42 C41 C55 C54 143.5(6) . . . . ?
C40 C41 C55 C54 0.3(7) . . . . ?
C54 C55 C56 C57 -138.3(6) . . . . ?
C41 C55 C56 C57 0.2(9) . . . . ?
C54 C55 C56 C60 -1.1(8) . . . . ?
C41 C55 C56 C60 137.4(6) . . . . ?
C42 C43 C57 C56 0.6(9) . . . . ?
C44 C43 C57 C56 138.1(6) . . . . ?
C42 C43 C57 C58 -137.6(6) . . . . ?
C44 C43 C57 C58 -0.1(8) . . . . ?
C55 C56 C57 C43 -0.6(9) . . . . ?
C60 C56 C57 C43 -142.2(5) . . . . ?
C55 C56 C57 C58 142.0(5) . . . . ?
C60 C56 C57 C58 0.3(6) . . . . ?
C45 C46 C58 C59 -137.9(6) . . . . ?
C47 C46 C58 C59 0.0(8) . . . . ?
C45 C46 C58 C57 0.1(8) . . . . ?
C47 C46 C58 C57 138.1(6) . . . . ?
C43 C57 C58 C46 -0.3(8) . . . . ?
C56 C57 C58 C46 -142.9(5) . . . . ?
C43 C57 C58 C59 142.7(5) . . . . ?
C56 C57 C58 C59 0.2(6) . . . . ?
C48 C49 C59 C60 -137.5(6) . . . . ?
C50 C49 C59 C60 0.4(8) . . . . ?
C48 C49 C59 C58 0.4(8) . . . . ?
C50 C49 C59 C58 138.3(6) . . . . ?
C46 C58 C59 C49 -0.1(8) . . . . ?
C57 C58 C59 C49 -142.9(5) . . . . ?
C46 C58 C59 C60 142.2(6) . . . . ?
C57 C58 C59 C60 -0.6(6) . . . . ?
C51 C52 C60 C59 0.3(8) . . . . ?
C53 C52 C60 C59 138.1(6) . . . . ?
C51 C52 C60 C56 -138.3(6) . . . . ?
C53 C52 C60 C56 -0.5(9) . . . . ?
C49 C59 C60 C52 -0.3(8) . . . . ?
C58 C59 C60 C52 -142.1(5) . . . . ?
C49 C59 C60 C56 142.5(5) . . . . ?
C58 C59 C60 C56 0.8(6) . . . . ?
C55 C56 C60 C52 0.8(8) . . . . ?
C57 C56 C60 C52 142.4(6) . . . . ?
C55 C56 C60 C59 -142.3(6) . . . . ?
C57 C56 C60 C59 -0.7(6) . . . . ?
C73 P1 C61 C62 158.9(5) . . . . ?
C67 P1 C61 C62 -88.8(5) . . . . ?
Au1 P1 C61 C62 36.1(5) . . . . ?
C73 P1 C61 C66 -24.1(6) . . . . ?
C67 P1 C61 C66 88.2(6) . . . . ?
Au1 P1 C61 C66 -146.9(5) . . . . ?
C66 C61 C62 C63 0.8(9) . . . . ?
P1 C61 C62 C63 177.9(5) . . . . ?
C61 C62 C63 C64 0.7(10) . . . . ?
C62 C63 C64 C65 -1.7(11) . . . . ?
C63 C64 C65 C66 1.2(11) . . . . ?
C64 C65 C66 C61 0.3(10) . . . . ?
C62 C61 C66 C65 -1.3(9) . . . . ?
P1 C61 C66 C65 -178.3(5) . . . . ?
C73 P1 C67 C68 -80.7(6) . . . . ?
C61 P1 C67 C68 167.0(5) . . . . ?
Au1 P1 C67 C68 42.9(6) . . . . ?
C73 P1 C67 C72 97.0(6) . . . . ?
C61 P1 C67 C72 -15.3(6) . . . . ?
Au1 P1 C67 C72 -139.3(5) . . . . ?
C72 C67 C68 C69 -0.9(10) . . . . ?
P1 C67 C68 C69 177.0(6) . . . . ?
C67 C68 C69 C70 -0.4(11) . . . . ?
C68 C69 C70 C71 2.3(11) . . . . ?
C69 C70 C71 C72 -2.9(11) . . . . ?
C70 C71 C72 C67 1.5(10) . . . . ?
C68 C67 C72 C71 0.3(10) . . . . ?
P1 C67 C72 C71 -177.4(5) . . . . ?
C67 P1 C73 C74 158.0(5) . . . . ?
C61 P1 C73 C74 -89.4(5) . . . . ?
Au1 P1 C73 C74 33.5(5) . . . . ?
C67 P1 C73 C78 -20.9(6) . . . . ?
C61 P1 C73 C78 91.7(5) . . . . ?
Au1 P1 C73 C78 -145.5(5) . . . . ?
C78 C73 C74 C75 -1.3(9) . . . . ?
P1 C73 C74 C75 179.7(5) . . . . ?
C73 C74 C75 C76 0.8(10) . . . . ?
C74 C75 C76 C77 -0.5(9) . . . . ?
C75 C76 C77 C78 0.8(10) . . . . ?
C76 C77 C78 C73 -1.4(10) . . . . ?
C74 C73 C78 C77 1.6(9) . . . . ?
P1 C73 C78 C77 -179.5(5) . . . . ?
C10 C9 C1A C6A -40.5(7) . . . . ?
C1 C9 C1A C6A 84.0(7) . . . . ?
C8 C9 C1A C6A -150.7(6) . . . . ?
C10 C9 C1A C2A 142.4(6) . . . . ?
C1 C9 C1A C2A -93.2(7) . . . . ?
C8 C9 C1A C2A 32.2(8) . . . . ?
C6A C1A C2A C3A -2.8(9) . . . . ?
C9 C1A C2A C3A 174.4(6) . . . . ?
C1A C2A C3A C4A 1.5(10) . . . . ?
C2A C3A C4A C5A 0.6(10) . . . . ?
C2A C3A C4A C7A -178.1(6) . . . . ?
C3A C4A C5A C6A -1.3(10) . . . . ?
C7A C4A C5A C6A 177.5(6) . . . . ?
C2A C1A C6A C5A 2.2(9) . . . . ?
C9 C1A C6A C5A -175.0(5) . . . . ?
C4A C5A C6A C1A -0.1(9) . . . . ?
C2 C12 C1B C6B 26.7(8) . . . . ?
C11 C12 C1B C6B 151.3(5) . . . . ?
C13 C12 C1B C6B -97.3(6) . . . . ?
C2 C12 C1B C2B -157.4(5) . . . . ?
C11 C12 C1B C2B -32.8(7) . . . . ?
C13 C12 C1B C2B 78.6(7) . . . . ?
C6B C1B C2B C3B 0.4(9) . . . . ?
C12 C1B C2B C3B -175.7(6) . . . . ?
C1B C2B C3B C4B -0.3(10) . . . . ?
C2B C3B C4B C5B 0.3(9) . . . . ?
C2B C3B C4B C7B 179.0(6) . . . . ?
C3B C4B C5B C6B -0.3(10) . . . . ?
C7B C4B C5B C6B -179.0(6) . . . . ?
C2B C1B C6B C5B -0.4(9) . . . . ?
C12 C1B C6B C5B 175.6(6) . . . . ?
C4B C5B C6B C1B 0.4(10) . . . . ?
C3 C15 C1C C2C -2.7(8) . . . . ?
C14 C15 C1C C2C 120.4(6) . . . . ?
C16 C15 C1C C2C -126.4(6) . . . . ?
C3 C15 C1C C6C 174.8(5) . . . . ?
C14 C15 C1C C6C -62.0(7) . . . . ?
C16 C15 C1C C6C 51.2(7) . . . . ?
C6C C1C C2C C3C -1.8(9) . . . . ?
C15 C1C C2C C3C 175.8(6) . . . . ?
C1C C2C C3C C4C 2.1(10) . . . . ?
C2C C3C C4C C5C -1.6(10) . . . . ?
C2C C3C C4C C7C -179.7(6) . . . . ?
C3C C4C C5C C6C 1.0(10) . . . . ?
C7C C4C C5C C6C 179.1(6) . . . . ?
C4C C5C C6C C1C -0.8(10) . . . . ?
C2C C1C C6C C5C 1.2(9) . . . . ?
C15 C1C C6C C5C -176.5(6) . . . . ?
C4 C18 C1D C2D -67.3(7) . . . . ?
C19 C18 C1D C2D 169.5(5) . . . . ?
C17 C18 C1D C2D 55.3(7) . . . . ?
C4 C18 C1D C6D 110.9(6) . . . . ?
C19 C18 C1D C6D -12.3(7) . . . . ?
C17 C18 C1D C6D -126.5(6) . . . . ?
C6D C1D C2D C3D -0.7(8) . . . . ?
C18 C1D C2D C3D 177.6(5) . . . . ?
C1D C2D C3D C4D 2.3(9) . . . . ?
C2D C3D C4D C5D -2.4(9) . . . . ?
C2D C3D C4D C7D 175.0(6) . . . . ?
C3D C4D C5D C6D 0.9(9) . . . . ?
C7D C4D C5D C6D -176.4(6) . . . . ?
C4D C5D C6D C1D 0.7(10) . . . . ?
C2D C1D C6D C5D -0.8(9) . . . . ?
C18 C1D C6D C5D -179.0(5) . . . . ?
C5 C6 C1E C6E 145.6(6) . . . . ?
C7 C6 C1E C6E 22.0(8) . . . . ?
C20 C6 C1E C6E -91.8(7) . . . . ?
C5 C6 C1E C2E -35.2(7) . . . . ?
C7 C6 C1E C2E -158.8(5) . . . . ?
C20 C6 C1E C2E 87.4(6) . . . . ?
C6E C1E C2E C3E 0.1(9) . . . . ?
C6 C1E C2E C3E -179.2(5) . . . . ?
C1E C2E C3E C4E -1.4(9) . . . . ?
C2E C3E C4E C5E 1.2(9) . . . . ?
C2E C3E C4E C7E -176.7(6) . . . . ?
C3E C4E C5E C6E 0.1(9) . . . . ?
C7E C4E C5E C6E 178.0(6) . . . . ?
C2E C1E C6E C5E 1.3(9) . . . . ?
C6 C1E C6E C5E -179.5(6) . . . . ?
C4E C5E C6E C1E -1.4(9) . . . . ?
C6S C1S C2S C3S -2.2(10) . . . . ?
Cl1 C1S C2S C3S -179.1(5) . . . . ?
C6S C1S C2S Cl2 -179.9(5) . . . . ?
Cl1 C1S C2S Cl2 3.2(9) . . . . ?
C1S C2S C3S C4S 2.1(11) . . . . ?
Cl2 C2S C3S C4S 179.9(6) . . . . ?
C2S C3S C4S C5S -1.1(12) . . . . ?
C3S C4S C5S C6S 0.1(12) . . . . ?
C2S C1S C6S C5S 1.2(11) . . . . ?
Cl1 C1S C6S C5S 178.2(6) . . . . ?
C4S C5S C6S C1S -0.1(12) . . . . ?
C12S C7S C8S C9S 0.8(10) . . . . ?
Cl3 C7S C8S C9S 179.8(6) . . . . ?
C12S C7S C8S Cl4 -179.2(5) . . . . ?
Cl3 C7S C8S Cl4 -0.1(8) . . . . ?
C7S C8S C9S C10S 0.0(11) . . . . ?
Cl4 C8S C9S C10S 180.0(6) . . . . ?
C8S C9S C10S C11S -0.3(11) . . . . ?
C9S C10S C11S C12S -0.1(11) . . . . ?
C10S C11S C12S C7S 0.8(11) . . . . ?
C8S C7S C12S C11S -1.2(10) . . . . ?
Cl3 C7S C12S C11S 179.7(6) . . . . ?
